data_4512425
loop_
_publ_author_name
'Reyes, Luis E.'
'McDougald, Roy N.'
'McCandless, Gregory T.'
'Khan, Mojammel'
'Young, David P.'
'Chan, Julia Y.'

_publ_section_title
;
 Eutectoid Flux Growth and Physical Properties of Single Crystal
 Ln117Ni54--ySn112--z(Ln = Gd--Dy)
;
_journal_issue 1
_journal_name_full 'Crystal Growth &amp; Design'
_journal_page_first 295
_journal_paper_doi 10.1021/cg501364h
_journal_volume 15
_journal_year 2015
_chemical_formula_sum 'Ni51.17 Sn103.63 Tb117'
_chemical_formula_weight 33897.53
_space_group_crystal_system cubic
_space_group_IT_number 225
_space_group_name_Hall '-F 4 2 3'
_space_group_name_H-M_alt 'F m -3 m'
_symmetry_space_group_name_Hall '-F 4 2 3'
_symmetry_space_group_name_H-M 'F m -3 m'
_audit_creation_method SHELXL-2014
_audit_update_record
;
2014-09-08 # Formatted by publCIF

;
_cell_angle_alpha 90
_cell_angle_beta 90
_cell_angle_gamma 90
_cell_formula_units_Z 4
_cell_length_a 29.862(5)
_cell_length_b 29.862(5)
_cell_length_c 29.862(5)
_cell_measurement_reflns_used 9914
_cell_measurement_temperature 298(2)
_cell_measurement_theta_max 30.5
_cell_measurement_theta_min 3.1
_cell_volume 26629(8)
_computing_cell_refinement 'Bruker SAINT'
_computing_data_collection 'Bruker APEX2'
_computing_data_reduction 'Bruker SAINT'
_computing_molecular_graphics 'CrystalMaker (CrystalMaker, 2013)'
_computing_publication_material 'publCIF (Westrip, 2010)'
_computing_structure_refinement 'SHELXL-2014 (Sheldrick, 2014)'
_computing_structure_solution 'SHELXL2014 (Sheldrick, 2014)'
_diffrn_ambient_temperature 298(2)
_diffrn_measured_fraction_theta_full 0.998
_diffrn_measured_fraction_theta_max 0.999
_diffrn_measurement_device_type 'Bruker Kappa D8 Quest CMOS'
_diffrn_measurement_method '\f and \w scans'
_diffrn_radiation_monochromator 'HELIOS optics'
_diffrn_radiation_type MoK\a
_diffrn_radiation_wavelength 0.71073
_diffrn_reflns_av_R_equivalents 0.0567
_diffrn_reflns_av_unetI/netI 0.0154
_diffrn_reflns_Laue_measured_fraction_full 0.998
_diffrn_reflns_Laue_measured_fraction_max 0.999
_diffrn_reflns_limit_h_max 42
_diffrn_reflns_limit_h_min -42
_diffrn_reflns_limit_k_max 37
_diffrn_reflns_limit_k_min -42
_diffrn_reflns_limit_l_max 41
_diffrn_reflns_limit_l_min -42
_diffrn_reflns_number 79579
_diffrn_reflns_point_group_measured_fraction_full 0.998
_diffrn_reflns_point_group_measured_fraction_max 0.999
_diffrn_reflns_theta_full 25.242
_diffrn_reflns_theta_max 30.500
_diffrn_reflns_theta_min 2.262
_diffrn_source 'I\mS microfocus tube'
_exptl_absorpt_coefficient_mu 43.603
_exptl_absorpt_correction_T_max 0.7461
_exptl_absorpt_correction_T_min 0.1054
_exptl_absorpt_correction_type multi-scan
_exptl_absorpt_process_details SADABS(Sheldrick,2014)
_exptl_crystal_colour Silver
_exptl_crystal_density_diffrn 8.455
_exptl_crystal_description Fragment
_exptl_crystal_F_000 56877
_exptl_crystal_size_max 0.20
_exptl_crystal_size_mid 0.20
_exptl_crystal_size_min 0.08
_refine_diff_density_max 6.197
_refine_diff_density_min -8.199
_refine_diff_density_rms 0.589
_refine_ls_extinction_method none
_refine_ls_goodness_of_fit_ref 3.492
_refine_ls_hydrogen_treatment undef
_refine_ls_matrix_type full
_refine_ls_number_constraints 0
_refine_ls_number_parameters 108
_refine_ls_number_reflns 2056
_refine_ls_number_restraints 0
_refine_ls_restrained_S_all 3.492
_refine_ls_R_factor_all 0.0365
_refine_ls_R_factor_gt 0.0353
_refine_ls_shift/su_max 0.000
_refine_ls_shift/su_mean 0.000
_refine_ls_structure_factor_coef Fsqd
_refine_ls_weighting_details 'w=1/[\s^2^(Fo^2^)+(0.0267P)^2^+10.0000P] where P=(Fo^2^+2Fc^2^)/3'
_refine_ls_weighting_scheme calc
_refine_ls_wR_factor_gt 0.1264
_refine_ls_wR_factor_ref 0.1270
_reflns_Friedel_coverage 0.000
_reflns_number_gt 1998
_reflns_number_total 2056
_reflns_threshold_expression 'I > 2\s(I)'
_cod_data_source_file cg501364h_si_003.cif
_cod_data_source_block shelx
_cod_depositor_comments 'Adding full bibliography for 4512425--4512427.cif.'
_cod_original_cell_volume 26629(14)
_cod_database_code 4512425
_shelx_space_group_comment
;
The symmetry employed for this shelxl refinement is uniquely defined
by the following loop, which should always be used as a source of
symmetry information in preference to the above space-group names.
They are only intended as comments.
;
_shelxl_version_number 2014-3

loop_
_space_group_symop_operation_xyz
'x, y, z'
'-x, -y, z'
'-x, y, -z'
'x, -y, -z'
'z, x, y'
'z, -x, -y'
'-z, -x, y'
'-z, x, -y'
'y, z, x'
'-y, z, -x'
'y, -z, -x'
'-y, -z, x'
'y, x, -z'
'-y, -x, -z'
'y, -x, z'
'-y, x, z'
'x, z, -y'
'-x, z, y'
'-x, -z, -y'
'x, -z, y'
'z, y, -x'
'z, -y, x'
'-z, y, x'
'-z, -y, -x'
'x, y+1/2, z+1/2'
'-x, -y+1/2, z+1/2'
'-x, y+1/2, -z+1/2'
'x, -y+1/2, -z+1/2'
'z, x+1/2, y+1/2'
'z, -x+1/2, -y+1/2'
'-z, -x+1/2, y+1/2'
'-z, x+1/2, -y+1/2'
'y, z+1/2, x+1/2'
'-y, z+1/2, -x+1/2'
'y, -z+1/2, -x+1/2'
'-y, -z+1/2, x+1/2'
'y, x+1/2, -z+1/2'
'-y, -x+1/2, -z+1/2'
'y, -x+1/2, z+1/2'
'-y, x+1/2, z+1/2'
'x, z+1/2, -y+1/2'
'-x, z+1/2, y+1/2'
'-x, -z+1/2, -y+1/2'
'x, -z+1/2, y+1/2'
'z, y+1/2, -x+1/2'
'z, -y+1/2, x+1/2'
'-z, y+1/2, x+1/2'
'-z, -y+1/2, -x+1/2'
'x+1/2, y, z+1/2'
'-x+1/2, -y, z+1/2'
'-x+1/2, y, -z+1/2'
'x+1/2, -y, -z+1/2'
'z+1/2, x, y+1/2'
'z+1/2, -x, -y+1/2'
'-z+1/2, -x, y+1/2'
'-z+1/2, x, -y+1/2'
'y+1/2, z, x+1/2'
'-y+1/2, z, -x+1/2'
'y+1/2, -z, -x+1/2'
'-y+1/2, -z, x+1/2'
'y+1/2, x, -z+1/2'
'-y+1/2, -x, -z+1/2'
'y+1/2, -x, z+1/2'
'-y+1/2, x, z+1/2'
'x+1/2, z, -y+1/2'
'-x+1/2, z, y+1/2'
'-x+1/2, -z, -y+1/2'
'x+1/2, -z, y+1/2'
'z+1/2, y, -x+1/2'
'z+1/2, -y, x+1/2'
'-z+1/2, y, x+1/2'
'-z+1/2, -y, -x+1/2'
'x+1/2, y+1/2, z'
'-x+1/2, -y+1/2, z'
'-x+1/2, y+1/2, -z'
'x+1/2, -y+1/2, -z'
'z+1/2, x+1/2, y'
'z+1/2, -x+1/2, -y'
'-z+1/2, -x+1/2, y'
'-z+1/2, x+1/2, -y'
'y+1/2, z+1/2, x'
'-y+1/2, z+1/2, -x'
'y+1/2, -z+1/2, -x'
'-y+1/2, -z+1/2, x'
'y+1/2, x+1/2, -z'
'-y+1/2, -x+1/2, -z'
'y+1/2, -x+1/2, z'
'-y+1/2, x+1/2, z'
'x+1/2, z+1/2, -y'
'-x+1/2, z+1/2, y'
'-x+1/2, -z+1/2, -y'
'x+1/2, -z+1/2, y'
'z+1/2, y+1/2, -x'
'z+1/2, -y+1/2, x'
'-z+1/2, y+1/2, x'
'-z+1/2, -y+1/2, -x'
'-x, -y, -z'
'x, y, -z'
'x, -y, z'
'-x, y, z'
'-z, -x, -y'
'-z, x, y'
'z, x, -y'
'z, -x, y'
'-y, -z, -x'
'y, -z, x'
'-y, z, x'
'y, z, -x'
'-y, -x, z'
'y, x, z'
'-y, x, -z'
'y, -x, -z'
'-x, -z, y'
'x, -z, -y'
'x, z, y'
'-x, z, -y'
'-z, -y, x'
'-z, y, -x'
'z, -y, -x'
'z, y, x'
'-x, -y+1/2, -z+1/2'
'x, y+1/2, -z+1/2'
'x, -y+1/2, z+1/2'
'-x, y+1/2, z+1/2'
'-z, -x+1/2, -y+1/2'
'-z, x+1/2, y+1/2'
'z, x+1/2, -y+1/2'
'z, -x+1/2, y+1/2'
'-y, -z+1/2, -x+1/2'
'y, -z+1/2, x+1/2'
'-y, z+1/2, x+1/2'
'y, z+1/2, -x+1/2'
'-y, -x+1/2, z+1/2'
'y, x+1/2, z+1/2'
'-y, x+1/2, -z+1/2'
'y, -x+1/2, -z+1/2'
'-x, -z+1/2, y+1/2'
'x, -z+1/2, -y+1/2'
'x, z+1/2, y+1/2'
'-x, z+1/2, -y+1/2'
'-z, -y+1/2, x+1/2'
'-z, y+1/2, -x+1/2'
'z, -y+1/2, -x+1/2'
'z, y+1/2, x+1/2'
'-x+1/2, -y, -z+1/2'
'x+1/2, y, -z+1/2'
'x+1/2, -y, z+1/2'
'-x+1/2, y, z+1/2'
'-z+1/2, -x, -y+1/2'
'-z+1/2, x, y+1/2'
'z+1/2, x, -y+1/2'
'z+1/2, -x, y+1/2'
'-y+1/2, -z, -x+1/2'
'y+1/2, -z, x+1/2'
'-y+1/2, z, x+1/2'
'y+1/2, z, -x+1/2'
'-y+1/2, -x, z+1/2'
'y+1/2, x, z+1/2'
'-y+1/2, x, -z+1/2'
'y+1/2, -x, -z+1/2'
'-x+1/2, -z, y+1/2'
'x+1/2, -z, -y+1/2'
'x+1/2, z, y+1/2'
'-x+1/2, z, -y+1/2'
'-z+1/2, -y, x+1/2'
'-z+1/2, y, -x+1/2'
'z+1/2, -y, -x+1/2'
'z+1/2, y, x+1/2'
'-x+1/2, -y+1/2, -z'
'x+1/2, y+1/2, -z'
'x+1/2, -y+1/2, z'
'-x+1/2, y+1/2, z'
'-z+1/2, -x+1/2, -y'
'-z+1/2, x+1/2, y'
'z+1/2, x+1/2, -y'
'z+1/2, -x+1/2, y'
'-y+1/2, -z+1/2, -x'
'y+1/2, -z+1/2, x'
'-y+1/2, z+1/2, x'
'y+1/2, z+1/2, -x'
'-y+1/2, -x+1/2, z'
'y+1/2, x+1/2, z'
'-y+1/2, x+1/2, -z'
'y+1/2, -x+1/2, -z'
'-x+1/2, -z+1/2, y'
'x+1/2, -z+1/2, -y'
'x+1/2, z+1/2, y'
'-x+1/2, z+1/2, -y'
'-z+1/2, -y+1/2, x'
'-z+1/2, y+1/2, -x'
'z+1/2, -y+1/2, -x'
'z+1/2, y+1/2, x'

loop_
_atom_site_label
_atom_site_type_symbol
_atom_site_fract_x
_atom_site_fract_y
_atom_site_fract_z
_atom_site_U_iso_or_equiv
_atom_site_adp_type
_atom_site_occupancy
_atom_site_site_symmetry_order
_atom_site_calc_flag
_atom_site_refinement_flags_posn
_atom_site_refinement_flags_adp
_atom_site_refinement_flags_occupancy
Tb1 Tb 0.06682(2) 0.06682(2) 0.15392(2) 0.00776(18) Uani 1 2 d S T P
Tb2 Tb 0.18035(2) 0.18035(2) 0.40409(2) 0.00763(18) Uani 1 2 d S T P
Tb3 Tb 0.20090(2) 0.20090(2) 0.06782(2) 0.00708(18) Uani 1 2 d S T P
Tb4 Tb 0.25281(2) 0.10495(2) 0.0000 0.00622(18) Uani 1 2 d S T P
Tb5 Tb 0.12436(3) 0.12436(3) 0.5000 0.0131(3) Uani 0.888(4) 4 d S T P
Tb5A Tb 0.1469(2) 0.1469(2) 0.5000 0.015(3) Uani 0.112(4) 4 d S T P
Tb6 Tb 0.33749(9) 0.0000 0.0000 0.0231(6) Uani 0.817(4) 8 d S T P
Tb6A Tb 0.3068(4) 0.0000 0.0000 0.0231(6) Uani 0.183(4) 8 d S T P
Tb7 Tb 0.2500 0.2500 0.2500 0.0098(4) Uani 1 24 d S T P
Tb8 Tb 0.0000 0.0000 0.0000 0.0298(10) Uani 1 48 d S T P
Sn1 Sn 0.07304(2) 0.07304(2) 0.32369(4) 0.0056(3) Uani 0.815(2) 2 d S T P
Sn1A Sn 0.06755(11) 0.06755(11) 0.35035(18) 0.0056(3) Uani 0.185(2) 2 d S T P
Sn2 Sn 0.10776(2) 0.10776(2) 0.23983(3) 0.0105(2) Uani 1 2 d S T P
Sn3 Sn 0.20912(3) 0.20912(3) 0.5000 0.0113(3) Uani 1 4 d S T P
Sn4 Sn 0.14598(3) 0.14598(3) 0.0000 0.0062(3) Uani 1 4 d S T P
Sn5 Sn 0.2500 0.2500 0.14309(6) 0.0077(5) Uani 0.704(5) 4 d S T .
Sn6 Sn 0.14560(3) 0.14560(3) 0.14560(3) 0.0101(3) Uani 1 6 d S T P
Sn7 Sn 0.10657(19) 0.0000 0.0000 0.0088(15) Uani 0.341(7) 8 d S T .
Sn8 Sn 0.21218(7) 0.0000 0.0000 0.0133(4) Uani 1 8 d S T P
Sn9 Sn 0.44701(5) 0.44701(5) 0.44701(5) 0.0262(8) Uani 0.885(8) 6 d S T P
Ni1 Ni 0.16851(5) 0.16851(5) 0.23138(6) 0.0153(4) Uani 1 2 d S T P
Ni2 Ni 0.07958(9) 0.07958(9) 0.01529(13) 0.0164(8) Uani 0.5 2 d S T P
Ni3 Ni 0.39210(10) 0.39210(10) 0.39210(10) 0.0228(13) Uani 0.863(12) 6 d S T P
Ni4 Ni 0.30596(10) 0.30596(10) 0.30596(10) 0.0099(13) Uani 0.629(11) 6 d S T .
Ni5 Ni 0.5000 0.5000 0.5000 0.024(2) Uani 1 48 d S T P
Ni6 Ni 0.0564(2) 0.0564(2) 0.0564(2) 0.005(3) Uani 0.275(12) 6 d S T .

loop_
_atom_site_aniso_label
_atom_site_aniso_U_11
_atom_site_aniso_U_22
_atom_site_aniso_U_33
_atom_site_aniso_U_23
_atom_site_aniso_U_13
_atom_site_aniso_U_12
Tb1 0.0073(2) 0.0073(2) 0.0086(3) 0.00128(16) 0.00128(16) 0.0020(2)
Tb2 0.0068(2) 0.0068(2) 0.0092(3) -0.00231(16) -0.00231(16) 0.0013(2)
Tb3 0.0073(2) 0.0073(2) 0.0067(3) -0.00064(16) -0.00064(16) 0.0010(2)
Tb4 0.0056(3) 0.0086(3) 0.0045(3) 0.000 0.000 -0.0005(2)
Tb5 0.0115(5) 0.0115(5) 0.0162(6) 0.000 0.000 0.0044(5)
Tb5A 0.012(3) 0.012(3) 0.020(5) 0.000 0.000 -0.009(4)
Tb6 0.0543(16) 0.0075(5) 0.0075(5) 0.000 0.000 0.000
Tb6A 0.0543(16) 0.0075(5) 0.0075(5) 0.000 0.000 0.000
Tb7 0.0098(4) 0.0098(4) 0.0098(4) 0.000 0.000 0.000
Tb8 0.0298(10) 0.0298(10) 0.0298(10) 0.000 0.000 0.000
Sn1 0.0049(3) 0.0049(3) 0.0071(5) -0.0026(3) -0.0026(3) 0.0021(4)
Sn1A 0.0049(3) 0.0049(3) 0.0071(5) -0.0026(3) -0.0026(3) 0.0021(4)
Sn2 0.0084(3) 0.0084(3) 0.0147(5) -0.0030(3) -0.0030(3) 0.0019(3)
Sn3 0.0139(4) 0.0139(4) 0.0060(6) 0.000 0.000 0.0071(5)
Sn4 0.0063(4) 0.0063(4) 0.0058(6) 0.000 0.000 -0.0005(4)
Sn5 0.0080(6) 0.0080(6) 0.0070(9) 0.000 0.000 0.0007(6)
Sn6 0.0101(3) 0.0101(3) 0.0101(3) 0.0008(3) 0.0008(3) 0.0008(3)
Sn7 0.016(3) 0.0053(17) 0.0053(17) 0.000 0.000 0.000
Sn8 0.0265(11) 0.0067(5) 0.0067(5) 0.000 0.000 0.000
Sn9 0.0262(8) 0.0262(8) 0.0262(8) 0.0110(6) 0.0110(6) 0.0110(6)
Ni1 0.0169(6) 0.0169(6) 0.0122(9) -0.0005(5) -0.0005(5) 0.0000(8)
Ni2 0.0142(10) 0.0142(10) 0.0208(18) -0.0054(10) -0.0054(10) 0.0061(15)
Ni3 0.0228(13) 0.0228(13) 0.0228(13) 0.0138(12) 0.0138(12) 0.0138(12)
Ni4 0.0099(13) 0.0099(13) 0.0099(13) 0.0016(11) 0.0016(11) 0.0016(11)
Ni5 0.024(2) 0.024(2) 0.024(2) 0.000 0.000 0.000
Ni6 0.005(3) 0.005(3) 0.005(3) 0.001(2) 0.001(2) 0.001(2)

loop_
_atom_type_symbol
_atom_type_description
_atom_type_scat_dispersion_real
_atom_type_scat_dispersion_imag
_atom_type_scat_source
Ni Ni 0.3393 1.1124 'International Tables Vol C Tables 4.2.6.8 and 6.1.1.4'
Sn Sn -0.6537 1.4246 'International Tables Vol C Tables 4.2.6.8 and 6.1.1.4'
Tb Tb -0.1723 4.1537 'International Tables Vol C Tables 4.2.6.8 and 6.1.1.4'

loop_
_geom_angle_atom_site_label_1
_geom_angle_atom_site_label_2
_geom_angle_atom_site_label_3
_geom_angle
_geom_angle_site_symmetry_1
_geom_angle_site_symmetry_3
Ni2 Tb1 Ni2 59.68(16) 9 5
Ni2 Tb1 Ni6 31.84(10) 9 .
Ni2 Tb1 Ni6 31.84(10) 5 .
Ni2 Tb1 Sn2 147.42(7) 9 .
Ni2 Tb1 Sn2 147.42(7) 5 .
Ni6 Tb1 Sn2 154.62(15) . .
Ni2 Tb1 Sn4 57.90(8) 9 9
Ni2 Tb1 Sn4 117.22(9) 5 9
Ni6 Tb1 Sn4 86.39(3) . 9
Sn2 Tb1 Sn4 90.95(2) . 9
Ni2 Tb1 Sn4 117.22(9) 9 5
Ni2 Tb1 Sn4 57.90(8) 5 5
Ni6 Tb1 Sn4 86.39(3) . 5
Sn2 Tb1 Sn4 90.95(2) . 5
Sn4 Tb1 Sn4 166.97(2) 9 5
Ni2 Tb1 Sn7 50.73(9) 9 9
Ni2 Tb1 Sn7 50.73(9) 5 9
Ni6 Tb1 Sn7 54.79(17) . 9
Sn2 Tb1 Sn7 150.59(10) . 9
Sn4 Tb1 Sn7 92.34(2) 9 9
Sn4 Tb1 Sn7 92.34(2) 5 9
Ni2 Tb1 Sn8 99.88(7) 9 9
Ni2 Tb1 Sn8 99.88(7) 5 9
Ni6 Tb1 Sn8 113.06(15) . 9
Sn2 Tb1 Sn8 92.32(4) . 9
Sn4 Tb1 Sn8 96.404(12) 9 9
Sn4 Tb1 Sn8 96.404(12) 5 9
Sn7 Tb1 Sn8 58.27(10) 9 9
Ni2 Tb1 Ni2 13.09(11) 9 106
Ni2 Tb1 Ni2 67.96(13) 5 106
Ni6 Tb1 Ni2 43.53(9) . 106
Sn2 Tb1 Ni2 143.01(6) . 106
Sn4 Tb1 Ni2 52.28(7) 9 106
Sn4 Tb1 Ni2 125.71(7) 5 106
Sn7 Tb1 Ni2 46.22(7) 9 106
Sn8 Tb1 Ni2 88.60(5) 9 106
Ni2 Tb1 Ni2 67.96(13) 9 102
Ni2 Tb1 Ni2 13.09(11) 5 102
Ni6 Tb1 Ni2 43.53(9) . 102
Sn2 Tb1 Ni2 143.01(6) . 102
Sn4 Tb1 Ni2 125.71(7) 9 102
Sn4 Tb1 Ni2 52.28(7) 5 102
Sn7 Tb1 Ni2 46.22(7) 9 102
Sn8 Tb1 Ni2 88.60(5) 9 102
Ni2 Tb1 Ni2 73.97(13) 106 102
Ni2 Tb1 Sn6 103.82(6) 9 .
Ni2 Tb1 Sn6 103.82(6) 5 .
Ni6 Tb1 Sn6 94.33(15) . .
Sn2 Tb1 Sn6 60.30(3) . .
Sn4 Tb1 Sn6 84.873(15) 9 .
Sn4 Tb1 Sn6 84.874(15) 5 .
Sn7 Tb1 Sn6 149.12(10) 9 .
Sn8 Tb1 Sn6 152.61(4) 9 .
Ni2 Tb1 Sn6 112.89(4) 106 .
Ni2 Tb1 Sn6 112.89(4) 102 .
Ni2 Tb1 Tb1 47.61(6) 9 5
Ni2 Tb1 Tb1 79.83(8) 5 5
Ni6 Tb1 Tb1 51.36(11) . 5
Sn2 Tb1 Tb1 107.877(19) . 5
Sn4 Tb1 Tb1 53.646(14) 9 5
Sn4 Tb1 Tb1 113.625(14) 5 5
Sn7 Tb1 Tb1 97.49(8) 9 5
Sn8 Tb1 Tb1 142.818(19) 9 5
Ni2 Tb1 Tb1 56.47(4) 106 5
Ni2 Tb1 Tb1 92.83(5) 102 5
Sn6 Tb1 Tb1 56.546(17) . 5
Ni4 Tb2 Ni3 94.48(9) 74 74
Ni4 Tb2 Sn3 145.85(7) 74 .
Ni3 Tb2 Sn3 119.67(7) 74 .
Ni4 Tb2 Tb5A 164.91(17) 74 .
Ni3 Tb2 Tb5A 70.43(16) 74 .
Sn3 Tb2 Tb5A 49.24(15) . .
Ni4 Tb2 Sn2 83.325(19) 74 35
Ni3 Tb2 Sn2 91.95(2) 74 35
Sn3 Tb2 Sn2 94.710(15) . 35
Tb5A Tb2 Sn2 96.82(2) . 35
Ni4 Tb2 Sn2 83.325(19) 74 56
Ni3 Tb2 Sn2 91.95(2) 74 56
Sn3 Tb2 Sn2 94.710(15) . 56
Tb5A Tb2 Sn2 96.82(2) . 56
Sn2 Tb2 Sn2 166.34(4) 35 56
Ni4 Tb2 Sn5 53.24(7) 74 51
Ni3 Tb2 Sn5 147.73(7) 74 51
Sn3 Tb2 Sn5 92.60(4) . 51
Tb5A Tb2 Sn5 141.84(15) . 51
Sn2 Tb2 Sn5 84.86(2) 35 51
Sn2 Tb2 Sn5 84.86(2) 56 51
Ni4 Tb2 Sn1 110.07(5) 74 35
Ni3 Tb2 Sn1 46.53(3) 74 35
Sn3 Tb2 Sn1 95.07(3) . 35
Tb5A Tb2 Sn1 59.74(10) . 35
Sn2 Tb2 Sn1 52.85(3) 35 35
Sn2 Tb2 Sn1 135.80(3) 56 35
Sn5 Tb2 Sn1 137.45(2) 51 35
Ni4 Tb2 Sn1 110.07(5) 74 56
Ni3 Tb2 Sn1 46.53(3) 74 56
Sn3 Tb2 Sn1 95.07(3) . 56
Tb5A Tb2 Sn1 59.74(10) . 56
Sn2 Tb2 Sn1 135.80(3) 35 56
Sn2 Tb2 Sn1 52.85(3) 56 56
Sn5 Tb2 Sn1 137.45(2) 51 56
Sn1 Tb2 Sn1 83.38(4) 35 56
Ni4 Tb2 Ni1 44.69(5) 74 35
Ni3 Tb2 Ni1 113.18(5) 74 35
Sn3 Tb2 Ni1 113.45(3) . 35
Tb5A Tb2 Ni1 140.78(5) . 35
Sn2 Tb2 Ni1 45.35(4) 35 35
Sn2 Tb2 Ni1 121.37(4) 56 35
Sn5 Tb2 Ni1 45.80(3) 51 35
Sn1 Tb2 Ni1 93.39(3) 35 35
Sn1 Tb2 Ni1 151.48(3) 56 35
Ni4 Tb2 Ni1 44.69(5) 74 56
Ni3 Tb2 Ni1 113.18(5) 74 56
Sn3 Tb2 Ni1 113.45(3) . 56
Tb5A Tb2 Ni1 140.78(5) . 56
Sn2 Tb2 Ni1 121.37(4) 35 56
Sn2 Tb2 Ni1 45.35(4) 56 56
Sn5 Tb2 Ni1 45.80(3) 51 56
Sn1 Tb2 Ni1 151.48(3) 35 56
Sn1 Tb2 Ni1 93.39(3) 56 56
Ni1 Tb2 Ni1 76.06(7) 35 56
Ni4 Tb2 Tb2 53.35(5) 74 56
Ni3 Tb2 Tb2 54.63(5) 74 56
Sn3 Tb2 Tb2 147.805(9) . 56
Tb5A Tb2 Tb2 114.40(12) . 56
Sn2 Tb2 Tb2 56.625(14) 35 56
Sn2 Tb2 Tb2 116.282(14) 56 56
Sn5 Tb2 Tb2 98.36(3) 51 56
Sn1 Tb2 Tb2 57.058(15) 35 56
Sn1 Tb2 Tb2 96.967(18) 56 56
Ni1 Tb2 Tb2 58.690(19) 35 56
Ni1 Tb2 Tb2 95.53(3) 56 56
Sn5 Tb3 Sn4 173.82(4) . .
Sn5 Tb3 Sn2 88.23(2) . 9
Sn4 Tb3 Sn2 88.62(2) . 9
Sn5 Tb3 Sn2 88.23(2) . 5
Sn4 Tb3 Sn2 88.62(2) . 5
Sn2 Tb3 Sn2 118.68(4) 9 5
Sn5 Tb3 Ni1 48.40(4) . 9
Sn4 Tb3 Ni1 126.32(4) . 9
Sn2 Tb3 Ni1 46.51(4) 9 9
Sn2 Tb3 Ni1 90.38(4) 5 9
Sn5 Tb3 Ni1 48.40(4) . 5
Sn4 Tb3 Ni1 126.32(4) . 5
Sn2 Tb3 Ni1 90.38(4) 9 5
Sn2 Tb3 Ni1 46.51(4) 5 5
Ni1 Tb3 Ni1 47.64(7) 9 5
Sn5 Tb3 Sn6 87.85(4) . .
Sn4 Tb3 Sn6 85.97(4) . .
Sn2 Tb3 Sn6 59.351(19) 9 .
Sn2 Tb3 Sn6 59.351(19) 5 .
Ni1 Tb3 Sn6 49.17(4) 9 .
Ni1 Tb3 Sn6 49.17(4) 5 .
Sn5 Tb3 Sn3 91.41(2) . 123_554
Sn4 Tb3 Sn3 93.91(2) . 123_554
Sn2 Tb3 Sn3 89.87(3) 9 123_554
Sn2 Tb3 Sn3 151.41(3) 5 123_554
Ni1 Tb3 Sn3 110.49(4) 9 123_554
Ni1 Tb3 Sn3 139.77(4) 5 123_554
Sn6 Tb3 Sn3 149.22(2) . 123_554
Sn5 Tb3 Sn3 91.41(2) . 51
Sn4 Tb3 Sn3 93.91(2) . 51
Sn2 Tb3 Sn3 151.41(3) 9 51
Sn2 Tb3 Sn3 89.87(3) 5 51
Ni1 Tb3 Sn3 139.77(4) 9 51
Ni1 Tb3 Sn3 110.49(4) 5 51
Sn6 Tb3 Sn3 149.22(2) . 51
Sn3 Tb3 Sn3 61.56(4) 123_554 51
Sn5 Tb3 Tb2 56.818(15) . 51
Sn4 Tb3 Tb2 124.887(13) . 51
Sn2 Tb3 Tb2 143.07(3) 9 51
Sn2 Tb3 Tb2 55.245(19) 5 51
Ni1 Tb3 Tb2 96.94(4) 9 51
Ni1 Tb3 Tb2 58.52(3) 5 51
Sn6 Tb3 Tb2 103.76(2) . 51
Sn3 Tb3 Tb2 101.46(2) 123_554 51
Sn3 Tb3 Tb2 51.981(19) 51 51
Sn5 Tb3 Tb2 56.818(15) . 28
Sn4 Tb3 Tb2 124.887(13) . 28
Sn2 Tb3 Tb2 55.245(19) 9 28
Sn2 Tb3 Tb2 143.07(3) 5 28
Ni1 Tb3 Tb2 58.52(3) 9 28
Ni1 Tb3 Tb2 96.94(4) 5 28
Sn6 Tb3 Tb2 103.76(2) . 28
Sn3 Tb3 Tb2 51.981(19) 123_554 28
Sn3 Tb3 Tb2 101.46(2) 51 28
Tb2 Tb3 Tb2 105.50(2) 51 28
Sn5 Tb3 Tb4 123.535(13) . 13
Sn4 Tb3 Tb4 58.003(13) . 13
Sn2 Tb3 Tb4 53.732(17) 9 13
Sn2 Tb3 Tb4 143.97(3) 5 13
Ni1 Tb3 Tb4 98.70(3) 9 13
Ni1 Tb3 Tb4 143.97(4) 5 13
Sn6 Tb3 Tb4 101.56(2) . 13
Sn3 Tb3 Tb4 54.234(19) 123_554 13
Sn3 Tb3 Tb4 104.39(2) 51 13
Tb2 Tb3 Tb4 154.66(2) 51 13
Tb2 Tb3 Tb4 66.920(12) 28 13
Sn1 Tb4 Sn1 86.43(4) 5 103
Sn1 Tb4 Sn2 140.07(3) 5 103
Sn1 Tb4 Sn2 53.67(3) 103 103
Sn1 Tb4 Sn2 53.67(3) 5 5
Sn1 Tb4 Sn2 140.07(3) 103 5
Sn2 Tb4 Sn2 165.94(4) 103 5
Sn1 Tb4 Tb5A 60.17(9) 5 51
Sn1 Tb4 Tb5A 60.17(9) 103 51
Sn2 Tb4 Tb5A 95.76(2) 103 51
Sn2 Tb4 Tb5A 95.76(2) 5 51
Sn1 Tb4 Sn3 93.04(3) 5 51
Sn1 Tb4 Sn3 93.04(3) 103 51
Sn2 Tb4 Sn3 90.959(17) 103 51
Sn2 Tb4 Sn3 90.959(17) 5 51
Tb5A Tb4 Sn3 47.22(15) 51 51
Sn1 Tb4 Sn8 87.76(3) 5 .
Sn1 Tb4 Sn8 87.76(3) 103 .
Sn2 Tb4 Sn8 88.909(17) 103 .
Sn2 Tb4 Sn8 88.909(17) 5 .
Tb5A Tb4 Sn8 133.88(16) 51 .
Sn3 Tb4 Sn8 178.91(5) 51 .
Sn1 Tb4 Sn4 136.69(2) 5 .
Sn1 Tb4 Sn4 136.69(2) 103 .
Sn2 Tb4 Sn4 83.05(2) 103 .
Sn2 Tb4 Sn4 83.05(2) 5 .
Tb5A Tb4 Sn4 136.28(15) 51 .
Sn3 Tb4 Sn4 89.06(3) 51 .
Sn8 Tb4 Sn4 89.84(4) . .
Sn1 Tb4 Tb6A 55.24(11) 5 .
Sn1 Tb4 Tb6A 55.24(11) 103 .
Sn2 Tb4 Tb6A 94.46(3) 103 .
Sn2 Tb4 Tb6A 94.46(3) 5 .
Tb5A Tb4 Tb6A 85.5(2) 51 .
Sn3 Tb4 Tb6A 132.69(19) 51 .
Sn8 Tb4 Tb6A 48.41(19) . .
Sn4 Tb4 Tb6A 138.25(19) . .
Sn1 Tb4 Tb5 52.434(19) 5 51
Sn1 Tb4 Tb5 52.434(19) 103 51
Sn2 Tb4 Tb5 96.55(2) 103 51
Sn2 Tb4 Tb5 96.55(2) 5 51
Tb5A Tb4 Tb5 13.73(15) 51 51
Sn3 Tb4 Tb5 60.95(3) 51 51
Sn8 Tb4 Tb5 120.15(4) . 51
Sn4 Tb4 Tb5 150.01(3) . 51
Tb6A Tb4 Tb5 71.74(19) . 51
Sn1 Tb4 Tb1 143.00(3) 5 103
Sn1 Tb4 Tb1 93.915(18) 103 103
Sn2 Tb4 Tb1 51.99(2) 103 103
Sn2 Tb4 Tb1 116.28(3) 5 103
Tb5A Tb4 Tb1 147.732(13) 51 103
Sn3 Tb4 Tb1 123.82(2) 51 103
Sn8 Tb4 Tb1 55.34(3) . 103
Sn4 Tb4 Tb1 51.115(17) . 103
Tb6A Tb4 Tb1 95.21(16) . 103
Tb5 Tb4 Tb1 145.804(12) 51 103
Sn1 Tb4 Tb1 93.915(18) 5 5
Sn1 Tb4 Tb1 143.00(3) 103 5
Sn2 Tb4 Tb1 116.28(3) 103 5
Sn2 Tb4 Tb1 51.99(2) 5 5
Tb5A Tb4 Tb1 147.732(13) 51 5
Sn3 Tb4 Tb1 123.82(2) 51 5
Sn8 Tb4 Tb1 55.34(3) . 5
Sn4 Tb4 Tb1 51.115(17) . 5
Tb6A Tb4 Tb1 95.21(16) . 5
Tb5 Tb4 Tb1 145.804(12) 51 5
Tb1 Tb4 Tb1 64.46(2) 103 5
Tb5A Tb5 Sn1A 104.05(11) . 56
Tb5A Tb5 Sn1A 104.05(11) . 35
Sn1A Tb5 Sn1A 78.4(2) 56 35
Tb5A Tb5 Sn1A 104.05(11) . 150
Sn1A Tb5 Sn1A 94.73(19) 56 150
Sn1A Tb5 Sn1A 151.9(2) 35 150
Tb5A Tb5 Sn1A 104.05(11) . 130
Sn1A Tb5 Sn1A 151.9(2) 56 130
Sn1A Tb5 Sn1A 94.73(19) 35 130
Sn1A Tb5 Sn1A 78.4(2) 150 130
Tb5A Tb5 Sn1 89.75(3) . 35
Sn1A Tb5 Sn1 85.86(10) 56 35
Sn1A Tb5 Sn1 14.92(11) 35 35
Sn1A Tb5 Sn1 165.55(12) 150 35
Sn1A Tb5 Sn1 94.26(10) 130 35
Tb5A Tb5 Sn1 89.75(3) . 130
Sn1A Tb5 Sn1 165.55(12) 56 130
Sn1A Tb5 Sn1 94.26(10) 35 130
Sn1A Tb5 Sn1 85.86(10) 150 130
Sn1A Tb5 Sn1 14.92(11) 130 130
Sn1 Tb5 Sn1 90.01(4) 35 130
Tb5A Tb5 Sn1 89.75(3) . 56
Sn1A Tb5 Sn1 14.92(11) 56 56
Sn1A Tb5 Sn1 85.86(10) 35 56
Sn1A Tb5 Sn1 94.26(10) 150 56
Sn1A Tb5 Sn1 165.55(12) 130 56
Sn1 Tb5 Sn1 89.99(4) 35 56
Sn1 Tb5 Sn1 179.51(6) 130 56
Tb5A Tb5 Sn1 89.75(3) . 150
Sn1A Tb5 Sn1 94.26(10) 56 150
Sn1A Tb5 Sn1 165.55(12) 35 150
Sn1A Tb5 Sn1 14.92(11) 150 150
Sn1A Tb5 Sn1 85.86(10) 130 150
Sn1 Tb5 Sn1 179.51(6) 35 150
Sn1 Tb5 Sn1 89.99(4) 130 150
Sn1 Tb5 Sn1 90.01(4) 56 150
Tb5A Tb5 Ni3 102.17(8) . 74
Sn1A Tb5 Ni3 39.62(10) 56 74
Sn1A Tb5 Ni3 39.62(10) 35 74
Sn1A Tb5 Ni3 131.91(11) 150 74
Sn1A Tb5 Ni3 131.91(11) 130 74
Sn1 Tb5 Ni3 46.34(3) 35 74
Sn1 Tb5 Ni3 133.80(3) 130 74
Sn1 Tb5 Ni3 46.34(3) 56 74
Sn1 Tb5 Ni3 133.80(3) 150 74
Tb5A Tb5 Ni3 102.17(8) . 169_556
Sn1A Tb5 Ni3 131.91(11) 56 169_556
Sn1A Tb5 Ni3 131.91(11) 35 169_556
Sn1A Tb5 Ni3 39.62(10) 150 169_556
Sn1A Tb5 Ni3 39.62(10) 130 169_556
Sn1 Tb5 Ni3 133.80(3) 35 169_556
Sn1 Tb5 Ni3 46.34(3) 130 169_556
Sn1 Tb5 Ni3 133.80(3) 56 169_556
Sn1 Tb5 Ni3 46.34(3) 150 169_556
Ni3 Tb5 Ni3 155.66(16) 74 169_556
Tb5A Tb5 Sn9 152.30(4) . 74
Sn1A Tb5 Sn9 56.15(11) 56 74
Sn1A Tb5 Sn9 56.15(11) 35 74
Sn1A Tb5 Sn9 97.30(12) 150 74
Sn1A Tb5 Sn9 97.30(12) 130 74
Sn1 Tb5 Sn9 71.04(4) 35 74
Sn1 Tb5 Sn9 109.42(4) 130 74
Sn1 Tb5 Sn9 71.04(3) 56 74
Sn1 Tb5 Sn9 109.42(4) 150 74
Ni3 Tb5 Sn9 50.13(9) 74 74
Ni3 Tb5 Sn9 105.53(9) 169_556 74
Tb5 Tb5A Sn3 180.0(7) . .
Tb5 Tb5A Sn1A 58.68(18) . 35
Sn3 Tb5A Sn1A 121.32(18) . 35
Tb5 Tb5A Sn1A 58.68(18) . 56
Sn3 Tb5A Sn1A 121.32(18) . 56
Sn1A Tb5A Sn1A 67.7(2) 35 56
Tb5 Tb5A Sn1A 58.68(18) . 130
Sn3 Tb5A Sn1A 121.32(18) . 130
Sn1A Tb5A Sn1A 80.8(2) 35 130
Sn1A Tb5A Sn1A 117.4(4) 56 130
Tb5 Tb5A Sn1A 58.68(18) . 150
Sn3 Tb5A Sn1A 121.32(18) . 150
Sn1A Tb5A Sn1A 117.4(4) 35 150
Sn1A Tb5A Sn1A 80.8(2) 56 150
Sn1A Tb5A Sn1A 67.7(2) 130 150
Tb5 Tb5A Tb2 116.25(15) . .
Sn3 Tb5A Tb2 63.75(15) . .
Sn1A Tb5A Tb2 69.44(9) 35 .
Sn1A Tb5A Tb2 69.44(9) 56 .
Sn1A Tb5A Tb2 144.19(9) 130 .
Sn1A Tb5A Tb2 144.19(9) 150 .
Tb5 Tb5A Tb2 116.25(15) . 98_556
Sn3 Tb5A Tb2 63.75(15) . 98_556
Sn1A Tb5A Tb2 144.19(9) 35 98_556
Sn1A Tb5A Tb2 144.19(9) 56 98_556
Sn1A Tb5A Tb2 69.44(9) 130 98_556
Sn1A Tb5A Tb2 69.44(9) 150 98_556
Tb2 Tb5A Tb2 127.5(3) . 98_556
Tb5 Tb5A Sn1 73.06(16) . 56
Sn3 Tb5A Sn1 106.94(16) . 56
Sn1A Tb5A Sn1 77.70(14) 35 56
Sn1A Tb5A Sn1 14.91(10) 56 56
Sn1A Tb5A Sn1 131.6(3) 130 56
Sn1A Tb5A Sn1 84.85(15) 150 56
Tb2 Tb5A Sn1 61.45(2) . 56
Tb2 Tb5A Sn1 137.36(7) 98_556 56
Tb5 Tb5A Sn1 73.06(16) . 35
Sn3 Tb5A Sn1 106.94(16) . 35
Sn1A Tb5A Sn1 14.91(10) 35 35
Sn1A Tb5A Sn1 77.70(14) 56 35
Sn1A Tb5A Sn1 84.85(15) 130 35
Sn1A Tb5A Sn1 131.6(3) 150 35
Tb2 Tb5A Sn1 61.45(2) . 35
Tb2 Tb5A Sn1 137.36(7) 98_556 35
Sn1 Tb5A Sn1 85.12(10) 56 35
Tb5 Tb5A Sn1 73.06(16) . 150
Sn3 Tb5A Sn1 106.94(16) . 150
Sn1A Tb5A Sn1 131.6(3) 35 150
Sn1A Tb5A Sn1 84.85(15) 56 150
Sn1A Tb5A Sn1 77.70(14) 130 150
Sn1A Tb5A Sn1 14.91(10) 150 150
Tb2 Tb5A Sn1 137.36(7) . 150
Tb2 Tb5A Sn1 61.45(2) 98_556 150
Sn1 Tb5A Sn1 85.14(9) 56 150
Sn1 Tb5A Sn1 146.1(3) 35 150
Tb5 Tb5A Sn1 73.06(16) . 130
Sn3 Tb5A Sn1 106.94(16) . 130
Sn1A Tb5A Sn1 84.85(15) 35 130
Sn1A Tb5A Sn1 131.6(3) 56 130
Sn1A Tb5A Sn1 14.91(10) 130 130
Sn1A Tb5A Sn1 77.70(14) 150 130
Tb2 Tb5A Sn1 137.36(7) . 130
Tb2 Tb5A Sn1 61.45(2) 98_556 130
Sn1 Tb5A Sn1 146.1(3) 56 130
Sn1 Tb5A Sn1 85.14(9) 35 130
Sn1 Tb5A Sn1 85.12(10) 150 130
Tb6A Tb6 Sn1A 97.67(12) . 5
Tb6A Tb6 Sn1A 97.67(12) . 6
Sn1A Tb6 Sn1A 164.7(2) 5 6
Tb6A Tb6 Sn1A 97.67(12) . 104
Sn1A Tb6 Sn1A 88.98(3) 5 104
Sn1A Tb6 Sn1A 88.98(3) 6 104
Tb6A Tb6 Sn1A 97.67(12) . 103
Sn1A Tb6 Sn1A 88.98(3) 5 103
Sn1A Tb6 Sn1A 88.98(3) 6 103
Sn1A Tb6 Sn1A 164.7(2) 104 103
Tb6A Tb6 Sn1 82.39(5) . 6
Sn1A Tb6 Sn1 179.94(17) 5 6
Sn1A Tb6 Sn1 15.28(11) 6 6
Sn1A Tb6 Sn1 91.013(14) 104 6
Sn1A Tb6 Sn1 91.013(14) 103 6
Tb6A Tb6 Sn1 82.39(5) . 5
Sn1A Tb6 Sn1 15.28(11) 5 5
Sn1A Tb6 Sn1 179.94(17) 6 5
Sn1A Tb6 Sn1 91.013(14) 104 5
Sn1A Tb6 Sn1 91.013(14) 103 5
Sn1 Tb6 Sn1 164.78(11) 6 5
Tb6A Tb6 Sn1 82.39(5) . 104
Sn1A Tb6 Sn1 91.013(14) 5 104
Sn1A Tb6 Sn1 91.013(14) 6 104
Sn1A Tb6 Sn1 15.28(11) 104 104
Sn1A Tb6 Sn1 179.94(17) 103 104
Sn1 Tb6 Sn1 88.995(14) 6 104
Sn1 Tb6 Sn1 88.995(14) 5 104
Tb6A Tb6 Sn1 82.39(5) . 103
Sn1A Tb6 Sn1 91.013(14) 5 103
Sn1A Tb6 Sn1 91.013(14) 6 103
Sn1A Tb6 Sn1 179.94(17) 104 103
Sn1A Tb6 Sn1 15.28(11) 103 103
Sn1 Tb6 Sn1 88.995(14) 6 103
Sn1 Tb6 Sn1 88.995(14) 5 103
Sn1 Tb6 Sn1 164.78(11) 104 103
Tb6A Tb6 Tb5 107.05(4) . 51
Sn1A Tb6 Tb5 44.84(3) 5 51
Sn1A Tb6 Tb5 129.11(7) 6 51
Sn1A Tb6 Tb5 129.11(7) 104 51
Sn1A Tb6 Tb5 44.84(3) 103 51
Sn1 Tb6 Tb5 135.15(2) 6 51
Sn1 Tb6 Tb5 50.860(14) 5 51
Sn1 Tb6 Tb5 135.15(2) 104 51
Sn1 Tb6 Tb5 50.860(14) 103 51
Tb6A Tb6 Tb5 107.05(4) . 179_545
Sn1A Tb6 Tb5 44.84(3) 5 179_545
Sn1A Tb6 Tb5 129.11(7) 6 179_545
Sn1A Tb6 Tb5 44.84(3) 104 179_545
Sn1A Tb6 Tb5 129.11(7) 103 179_545
Sn1 Tb6 Tb5 135.15(2) 6 179_545
Sn1 Tb6 Tb5 50.860(14) 5 179_545
Sn1 Tb6 Tb5 50.860(14) 104 179_545
Sn1 Tb6 Tb5 135.15(2) 103 179_545
Tb5 Tb6 Tb5 85.07(2) 51 179_545
Tb6A Tb6 Tb5 107.05(4) . 145
Sn1A Tb6 Tb5 129.11(7) 5 145
Sn1A Tb6 Tb5 44.84(3) 6 145
Sn1A Tb6 Tb5 44.84(3) 104 145
Sn1A Tb6 Tb5 129.11(7) 103 145
Sn1 Tb6 Tb5 50.860(14) 6 145
Sn1 Tb6 Tb5 135.15(2) 5 145
Sn1 Tb6 Tb5 50.860(14) 104 145
Sn1 Tb6 Tb5 135.15(2) 103 145
Tb5 Tb6 Tb5 145.89(8) 51 145
Tb5 Tb6 Tb5 85.07(2) 179_545 145
Tb6 Tb6A Sn8 180.0 . .
Tb6 Tb6A Sn1 80.7(2) . 5
Sn8 Tb6A Sn1 99.3(2) . 5
Tb6 Tb6A Sn1 80.7(2) . 6
Sn8 Tb6A Sn1 99.3(2) . 6
Sn1 Tb6A Sn1 161.5(5) 5 6
Tb6 Tb6A Sn1 80.7(2) . 104
Sn8 Tb6A Sn1 99.3(2) . 104
Sn1 Tb6A Sn1 88.51(8) 5 104
Sn1 Tb6A Sn1 88.51(8) 6 104
Tb6 Tb6A Sn1 80.7(2) . 103
Sn8 Tb6A Sn1 99.3(2) . 103
Sn1 Tb6A Sn1 88.51(8) 5 103
Sn1 Tb6A Sn1 88.51(8) 6 103
Sn1 Tb6A Sn1 161.5(5) 104 103
Tb6 Tb6A Sn1A 65.5(2) . 5
Sn8 Tb6A Sn1A 114.5(2) . 5
Sn1 Tb6A Sn1A 15.23(10) 5 5
Sn1 Tb6A Sn1A 146.2(5) 6 5
Sn1 Tb6A Sn1A 86.17(13) 104 5
Sn1 Tb6A Sn1A 86.17(13) 103 5
Tb6 Tb6A Sn1A 65.5(2) . 6
Sn8 Tb6A Sn1A 114.5(2) . 6
Sn1 Tb6A Sn1A 146.2(5) 5 6
Sn1 Tb6A Sn1A 15.23(10) 6 6
Sn1 Tb6A Sn1A 86.17(13) 104 6
Sn1 Tb6A Sn1A 86.17(13) 103 6
Sn1A Tb6A Sn1A 131.0(5) 5 6
Tb6 Tb6A Sn1A 65.5(2) . 104
Sn8 Tb6A Sn1A 114.5(2) . 104
Sn1 Tb6A Sn1A 86.17(13) 5 104
Sn1 Tb6A Sn1A 86.17(13) 6 104
Sn1 Tb6A Sn1A 15.23(10) 104 104
Sn1 Tb6A Sn1A 146.2(5) 103 104
Sn1A Tb6A Sn1A 80.10(19) 5 104
Sn1A Tb6A Sn1A 80.10(19) 6 104
Tb6 Tb6A Sn1A 65.5(2) . 103
Sn8 Tb6A Sn1A 114.5(2) . 103
Sn1 Tb6A Sn1A 86.17(13) 5 103
Sn1 Tb6A Sn1A 86.17(13) 6 103
Sn1 Tb6A Sn1A 146.2(5) 104 103
Sn1 Tb6A Sn1A 15.23(10) 103 103
Sn1A Tb6A Sn1A 80.10(19) 5 103
Sn1A Tb6A Sn1A 80.10(19) 6 103
Sn1A Tb6A Sn1A 131.0(5) 104 103
Tb6 Tb6A Tb4 117.24(19) . .
Sn8 Tb6A Tb4 62.76(19) . .
Sn1 Tb6A Tb4 56.85(5) 5 .
Sn1 Tb6A Tb4 133.96(16) 6 .
Sn1 Tb6A Tb4 133.96(16) 104 .
Sn1 Tb6A Tb4 56.85(5) 103 .
Sn1A Tb6A Tb4 67.52(8) 5 .
Sn1A Tb6A Tb4 139.63(4) 6 .
Sn1A Tb6A Tb4 139.63(4) 104 .
Sn1A Tb6A Tb4 67.52(8) 103 .
Tb6 Tb6A Tb4 117.24(19) . 17
Sn8 Tb6A Tb4 62.76(19) . 17
Sn1 Tb6A Tb4 133.96(16) 5 17
Sn1 Tb6A Tb4 56.85(5) 6 17
Sn1 Tb6A Tb4 133.96(16) 104 17
Sn1 Tb6A Tb4 56.85(5) 103 17
Sn1A Tb6A Tb4 139.63(4) 5 17
Sn1A Tb6A Tb4 67.52(8) 6 17
Sn1A Tb6A Tb4 139.63(4) 104 17
Sn1A Tb6A Tb4 67.52(8) 103 17
Tb4 Tb6A Tb4 77.91(16) . 17
Ni4 Tb7 Ni4 109.471(1) . 28
Ni4 Tb7 Ni4 109.5 . 51
Ni4 Tb7 Ni4 109.5 28 51
Ni4 Tb7 Ni4 109.5 . 74
Ni4 Tb7 Ni4 109.5 28 74
Ni4 Tb7 Ni4 109.5 51 74
Ni4 Tb7 Sn5 54.7 . 51
Ni4 Tb7 Sn5 125.3 28 51
Ni4 Tb7 Sn5 125.3 51 51
Ni4 Tb7 Sn5 54.7 74 51
Ni4 Tb7 Sn5 125.3 . 5
Ni4 Tb7 Sn5 125.3 28 5
Ni4 Tb7 Sn5 54.7 51 5
Ni4 Tb7 Sn5 54.7 74 5
Sn5 Tb7 Sn5 90.0 51 5
Ni4 Tb7 Sn5 54.7 . 79
Ni4 Tb7 Sn5 54.7 28 79
Ni4 Tb7 Sn5 125.3 51 79
Ni4 Tb7 Sn5 125.3 74 79
Sn5 Tb7 Sn5 90.0 51 79
Sn5 Tb7 Sn5 180.0 5 79
Ni4 Tb7 Sn5 125.3 . 9
Ni4 Tb7 Sn5 54.7 28 9
Ni4 Tb7 Sn5 125.3 51 9
Ni4 Tb7 Sn5 54.7 74 9
Sn5 Tb7 Sn5 90.0 51 9
Sn5 Tb7 Sn5 90.0 5 9
Sn5 Tb7 Sn5 90.0 79 9
Ni4 Tb7 Sn5 54.7 . 35
Ni4 Tb7 Sn5 125.3 28 35
Ni4 Tb7 Sn5 54.7 51 35
Ni4 Tb7 Sn5 125.3 74 35
Sn5 Tb7 Sn5 90.0 51 35
Sn5 Tb7 Sn5 90.0 5 35
Sn5 Tb7 Sn5 90.0 79 35
Sn5 Tb7 Sn5 180.0 9 35
Ni4 Tb7 Sn5 125.3 . .
Ni4 Tb7 Sn5 54.7 28 .
Ni4 Tb7 Sn5 54.7 51 .
Ni4 Tb7 Sn5 125.3 74 .
Sn5 Tb7 Sn5 180.0 51 .
Sn5 Tb7 Sn5 90.0 5 .
Sn5 Tb7 Sn5 90.0 79 .
Sn5 Tb7 Sn5 90.0 9 .
Sn5 Tb7 Sn5 90.0 35 .
Ni4 Tb7 Ni1 153.91(3) . .
Ni4 Tb7 Ni1 84.716(17) 28 .
Ni4 Tb7 Ni1 84.716(17) 51 .
Ni4 Tb7 Ni1 44.44(3) 74 .
Sn5 Tb7 Ni1 99.18(3) 51 .
Sn5 Tb7 Ni1 45.729(5) 5 .
Sn5 Tb7 Ni1 134.271(5) 79 .
Sn5 Tb7 Ni1 45.729(5) 9 .
Sn5 Tb7 Ni1 134.271(5) 35 .
Sn5 Tb7 Ni1 80.82(3) . .
Ni4 Tb7 Ni1 153.92(3) . 9
Ni4 Tb7 Ni1 84.715(17) 28 9
Ni4 Tb7 Ni1 44.44(3) 51 9
Ni4 Tb7 Ni1 84.715(17) 74 9
Sn5 Tb7 Ni1 134.271(5) 51 9
Sn5 Tb7 Ni1 45.729(5) 5 9
Sn5 Tb7 Ni1 134.271(5) 79 9
Sn5 Tb7 Ni1 80.82(3) 9 9
Sn5 Tb7 Ni1 99.18(3) 35 9
Sn5 Tb7 Ni1 45.729(5) . 9
Ni1 Tb7 Ni1 44.77(5) . 9
Ni6 Tb8 Ni6 109.5 97 100
Ni6 Tb8 Ni6 70.5 97 4
Ni6 Tb8 Ni6 180.0(6) 100 4
Ni6 Tb8 Ni6 109.5 97 99
Ni6 Tb8 Ni6 109.5 100 99
Ni6 Tb8 Ni6 70.5 4 99
Ni6 Tb8 Ni6 70.5 97 3
Ni6 Tb8 Ni6 70.5 100 3
Ni6 Tb8 Ni6 109.5 4 3
Ni6 Tb8 Ni6 180.0(6) 99 3
Ni6 Tb8 Ni6 109.5 97 98
Ni6 Tb8 Ni6 109.5 100 98
Ni6 Tb8 Ni6 70.5 4 98
Ni6 Tb8 Ni6 109.5 99 98
Ni6 Tb8 Ni6 70.5 3 98
Ni6 Tb8 Ni6 70.529(1) 97 2
Ni6 Tb8 Ni6 70.5 100 2
Ni6 Tb8 Ni6 109.5 4 2
Ni6 Tb8 Ni6 70.5 99 2
Ni6 Tb8 Ni6 109.5 3 2
Ni6 Tb8 Ni6 180.0(6) 98 2
Ni6 Tb8 Ni6 180.0(6) 97 .
Ni6 Tb8 Ni6 70.5 100 .
Ni6 Tb8 Ni6 109.5 4 .
Ni6 Tb8 Ni6 70.5 99 .
Ni6 Tb8 Ni6 109.5 3 .
Ni6 Tb8 Ni6 70.5 98 .
Ni6 Tb8 Ni6 109.5 2 .
Ni6 Tb8 Sn7 54.7 97 105
Ni6 Tb8 Sn7 125.3 100 105
Ni6 Tb8 Sn7 54.7 4 105
Ni6 Tb8 Sn7 125.3 99 105
Ni6 Tb8 Sn7 54.7 3 105
Ni6 Tb8 Sn7 54.7 98 105
Ni6 Tb8 Sn7 125.3 2 105
Ni6 Tb8 Sn7 125.3 . 105
Ni6 Tb8 Sn7 54.7 97 97
Ni6 Tb8 Sn7 54.7 100 97
Ni6 Tb8 Sn7 125.3 4 97
Ni6 Tb8 Sn7 125.3 99 97
Ni6 Tb8 Sn7 54.7 3 97
Ni6 Tb8 Sn7 125.3 98 97
Ni6 Tb8 Sn7 54.7 2 97
Ni6 Tb8 Sn7 125.3 . 97
Sn7 Tb8 Sn7 90.0 105 97
Ni6 Tb8 Sn7 125.3 97 5
Ni6 Tb8 Sn7 54.7 100 5
Ni6 Tb8 Sn7 125.3 4 5
Ni6 Tb8 Sn7 125.3 99 5
Ni6 Tb8 Sn7 54.7 3 5
Ni6 Tb8 Sn7 54.7 98 5
Ni6 Tb8 Sn7 125.3 2 5
Ni6 Tb8 Sn7 54.7 . 5
Sn7 Tb8 Sn7 90.0 105 5
Sn7 Tb8 Sn7 90.0 97 5
Ni6 Tb8 Sn7 54.7 97 101
Ni6 Tb8 Sn7 125.3 100 101
Ni6 Tb8 Sn7 54.7 4 101
Ni6 Tb8 Sn7 54.7 99 101
Ni6 Tb8 Sn7 125.3 3 101
Ni6 Tb8 Sn7 125.3 98 101
Ni6 Tb8 Sn7 54.7 2 101
Ni6 Tb8 Sn7 125.3 . 101
Sn7 Tb8 Sn7 90.0 105 101
Sn7 Tb8 Sn7 90.0 97 101
Sn7 Tb8 Sn7 180.0 5 101
Sn1A Sn1 Ni3 52.0(4) . 74
Sn1A Sn1 Sn2 165.9(3) . .
Ni3 Sn1 Sn2 113.86(12) 74 .
Sn1A Sn1 Tb5 58.37(3) . 35
Ni3 Sn1 Tb5 71.27(5) 74 35
Sn2 Sn1 Tb5 120.61(3) . 35
Sn1A Sn1 Tb5 58.37(3) . 151_455
Ni3 Sn1 Tb5 71.27(5) 74 151_455
Sn2 Sn1 Tb5 120.61(3) . 151_455
Tb5 Sn1 Tb5 116.73(6) 35 151_455
Sn1A Sn1 Tb6 66.2(3) . 9
Ni3 Sn1 Tb6 118.18(13) 74 9
Sn2 Sn1 Tb6 127.96(6) . 9
Tb5 Sn1 Tb6 77.65(4) 35 9
Tb5 Sn1 Tb6 77.65(4) 151_455 9
Sn1A Sn1 Tb6A 83.0(4) . 9
Ni3 Sn1 Tb6A 135.1(3) 74 9
Sn2 Sn1 Tb6A 111.1(2) . 9
Tb5 Sn1 Tb6A 86.23(13) 35 9
Tb5 Sn1 Tb6A 86.23(13) 151_455 9
Tb6 Sn1 Tb6A 16.9(2) 9 9
Sn1A Sn1 Tb4 124.18(18) . 9
Ni3 Sn1 Tb4 134.30(3) 74 9
Sn2 Sn1 Tb4 64.17(2) . 9
Tb5 Sn1 Tb4 72.62(2) 35 9
Tb5 Sn1 Tb4 152.39(4) 151_455 9
Tb6 Sn1 Tb4 79.50(4) 9 9
Tb6A Sn1 Tb4 67.91(16) 9 9
Sn1A Sn1 Tb4 124.18(18) . 23
Ni3 Sn1 Tb4 134.30(3) 74 23
Sn2 Sn1 Tb4 64.17(2) . 23
Tb5 Sn1 Tb4 152.39(4) 35 23
Tb5 Sn1 Tb4 72.62(2) 151_455 23
Tb6 Sn1 Tb4 79.50(4) 9 23
Tb6A Sn1 Tb4 67.91(16) 9 23
Tb4 Sn1 Tb4 88.18(3) 9 23
Sn1A Sn1 Tb5A 74.94(16) . 151_455
Ni3 Sn1 Tb5A 77.05(6) 74 151_455
Sn2 Sn1 Tb5A 103.42(16) . 151_455
Tb5 Sn1 Tb5A 133.09(16) 35 151_455
Tb5 Sn1 Tb5A 17.18(15) 151_455 151_455
Tb6 Sn1 Tb5A 88.25(10) 9 151_455
Tb6A Sn1 Tb5A 92.83(9) 9 151_455
Tb4 Sn1 Tb5A 148.42(8) 9 151_455
Tb4 Sn1 Tb5A 60.85(10) 23 151_455
Sn1A Sn1 Tb5A 74.94(16) . 35
Ni3 Sn1 Tb5A 77.05(6) 74 35
Sn2 Sn1 Tb5A 103.42(16) . 35
Tb5 Sn1 Tb5A 17.18(15) 35 35
Tb5 Sn1 Tb5A 133.09(16) 151_455 35
Tb6 Sn1 Tb5A 88.25(10) 9 35
Tb6A Sn1 Tb5A 92.83(9) 9 35
Tb4 Sn1 Tb5A 60.85(10) 9 35
Tb4 Sn1 Tb5A 148.42(8) 23 35
Tb5A Sn1 Tb5A 148.4(3) 151_455 35
Sn1A Sn1 Tb2 105.6(3) . 56
Ni3 Sn1 Tb2 62.59(9) 74 56
Sn2 Sn1 Tb2 62.91(3) . 56
Tb5 Sn1 Tb2 127.31(3) 35 56
Tb5 Sn1 Tb2 71.35(2) 151_455 56
Tb6 Sn1 Tb2 146.710(18) 9 56
Tb6A Sn1 Tb2 145.24(7) 9 56
Tb4 Sn1 Tb2 125.62(4) 9 56
Tb4 Sn1 Tb2 79.96(2) 23 56
Tb5A Sn1 Tb2 58.81(11) 151_455 56
Tb5A Sn1 Tb2 121.91(7) 35 56
Sn1 Sn1A Ni3 109.9(4) . 74
Sn1 Sn1A Tb5 106.71(11) . 35
Ni3 Sn1A Tb5 84.50(11) 74 35
Sn1 Sn1A Tb5 106.71(11) . 151_455
Ni3 Sn1A Tb5 84.50(11) 74 151_455
Tb5 Sn1A Tb5 146.6(2) 35 151_455
Sn1 Sn1A Tb6 98.6(4) . 9
Ni3 Sn1A Tb6 151.5(3) 74 9
Tb5 Sn1A Tb6 87.41(11) 35 9
Tb5 Sn1A Tb6 87.41(11) 151_455 9
Sn1 Sn1A Sn9 175.8(4) . 74
Ni3 Sn1A Sn9 65.8(2) 74 74
Tb5 Sn1A Sn9 73.35(11) 35 74
Tb5 Sn1A Sn9 73.35(11) 151_455 74
Tb6 Sn1A Sn9 85.65(16) 9 74
Sn1 Sn1A Tb5A 90.16(17) . 151_455
Ni3 Sn1A Tb5A 85.40(9) 74 151_455
Tb5 Sn1A Tb5A 162.5(2) 35 151_455
Tb5 Sn1A Tb5A 17.26(14) 151_455 151_455
Tb6 Sn1A Tb5A 94.76(11) 9 151_455
Sn9 Sn1A Tb5A 89.49(17) 74 151_455
Sn1 Sn1A Tb5A 90.16(18) . 35
Ni3 Sn1A Tb5A 85.40(9) 74 35
Tb5 Sn1A Tb5A 17.26(14) 35 35
Tb5 Sn1A Tb5A 162.5(2) 151_455 35
Tb6 Sn1A Tb5A 94.76(11) 9 35
Sn9 Sn1A Tb5A 89.49(17) 74 35
Tb5A Sn1A Tb5A 170.32(19) 151_455 35
Sn1 Sn1A Tb6A 81.7(4) . 9
Ni3 Sn1A Tb6A 168.3(4) 74 9
Tb5 Sn1A Tb6A 92.23(12) 35 9
Tb5 Sn1A Tb6A 92.23(12) 151_455 9
Tb6 Sn1A Tb6A 16.8(2) 9 9
Sn9 Sn1A Tb6A 102.5(3) 74 9
Tb5A Sn1A Tb6A 94.81(9) 151_455 9
Tb5A Sn1A Tb6A 94.81(9) 35 9
Sn1 Sn1A Tb2 61.5(3) . 56
Ni3 Sn1A Tb2 58.73(15) 74 56
Tb5 Sn1A Tb2 127.90(14) 35 56
Tb5 Sn1A Tb2 70.34(7) 151_455 56
Tb6 Sn1A Tb2 142.03(12) 9 56
Sn9 Sn1A Tb2 114.99(13) 74 56
Tb5A Sn1A Tb2 56.33(13) 151_455 56
Tb5A Sn1A Tb2 115.77(17) 35 56
Tb6A Sn1A Tb2 130.5(2) 9 56
Sn1 Sn1A Tb2 61.5(3) . 35
Ni3 Sn1A Tb2 58.73(15) 74 35
Tb5 Sn1A Tb2 70.34(7) 35 35
Tb5 Sn1A Tb2 127.90(14) 151_455 35
Tb6 Sn1A Tb2 142.03(12) 9 35
Sn9 Sn1A Tb2 114.99(13) 74 35
Tb5A Sn1A Tb2 115.77(17) 151_455 35
Tb5A Sn1A Tb2 56.33(12) 35 35
Tb6A Sn1A Tb2 130.5(2) 9 35
Tb2 Sn1A Tb2 59.52(8) 56 35
Ni1 Sn2 Sn1 125.97(6) . .
Ni1 Sn2 Tb1 118.35(6) . .
Sn1 Sn2 Tb1 115.67(4) . .
Ni1 Sn2 Sn6 54.79(5) . .
Sn1 Sn2 Sn6 179.24(5) . .
Tb1 Sn2 Sn6 63.57(4) . .
Ni1 Sn2 Tb2 71.23(4) . 35
Sn1 Sn2 Tb2 64.24(3) . 35
Tb1 Sn2 Tb2 146.199(15) . 35
Sn6 Sn2 Tb2 116.36(4) . 35
Ni1 Sn2 Tb2 71.23(4) . 56
Sn1 Sn2 Tb2 64.24(3) . 56
Tb1 Sn2 Tb2 146.199(15) . 56
Sn6 Sn2 Tb2 116.36(4) . 56
Tb2 Sn2 Tb2 66.75(3) 35 56
Ni1 Sn2 Tb3 67.66(3) . 9
Sn1 Sn2 Tb3 118.98(2) . 9
Tb1 Sn2 Tb3 84.05(2) . 9
Sn6 Sn2 Tb3 61.122(19) . 9
Tb2 Sn2 Tb3 69.494(18) 35 9
Tb2 Sn2 Tb3 127.11(3) 56 9
Ni1 Sn2 Tb3 67.66(3) . 5
Sn1 Sn2 Tb3 118.98(2) . 5
Tb1 Sn2 Tb3 84.05(2) . 5
Sn6 Sn2 Tb3 61.122(19) . 5
Tb2 Sn2 Tb3 127.11(3) 35 5
Tb2 Sn2 Tb3 69.494(18) 56 5
Tb3 Sn2 Tb3 120.17(4) 9 5
Ni1 Sn2 Tb4 136.748(17) . 23
Sn1 Sn2 Tb4 62.16(2) . 23
Tb1 Sn2 Tb4 72.35(2) . 23
Sn6 Sn2 Tb4 117.36(3) . 23
Tb2 Sn2 Tb4 124.96(4) 35 23
Tb2 Sn2 Tb4 79.69(2) 56 23
Tb3 Sn2 Tb4 152.24(3) 9 23
Tb3 Sn2 Tb4 72.543(17) 5 23
Ni1 Sn2 Tb4 136.748(17) . 9
Sn1 Sn2 Tb4 62.16(2) . 9
Tb1 Sn2 Tb4 72.35(2) . 9
Sn6 Sn2 Tb4 117.36(3) . 9
Tb2 Sn2 Tb4 79.69(2) 35 9
Tb2 Sn2 Tb4 124.96(4) 56 9
Tb3 Sn2 Tb4 72.543(17) 9 9
Tb3 Sn2 Tb4 152.24(3) 5 9
Tb4 Sn2 Tb4 86.23(3) 23 9
Tb5A Sn3 Tb2 67.01(3) . .
Tb5A Sn3 Tb2 67.01(3) . 98_556
Tb2 Sn3 Tb2 134.02(5) . 98_556
Tb5A Sn3 Tb4 65.07(3) . 39
Tb2 Sn3 Tb4 80.525(19) . 39
Tb2 Sn3 Tb4 80.526(19) 98_556 39
Tb5A Sn3 Tb4 65.07(3) . 51
Tb2 Sn3 Tb4 80.525(19) . 51
Tb2 Sn3 Tb4 80.526(19) 98_556 51
Tb4 Sn3 Tb4 130.14(5) 39 51
Tb5A Sn3 Tb3 120.78(2) . 148
Tb2 Sn3 Tb3 138.811(15) . 148
Tb2 Sn3 Tb3 69.339(13) 98_556 148
Tb4 Sn3 Tb3 140.624(13) 39 148
Tb4 Sn3 Tb3 70.024(12) 51 148
Tb5A Sn3 Tb3 120.78(2) . 123
Tb2 Sn3 Tb3 138.811(14) . 123
Tb2 Sn3 Tb3 69.339(13) 98_556 123
Tb4 Sn3 Tb3 70.024(12) 39 123
Tb4 Sn3 Tb3 140.624(13) 51 123
Tb3 Sn3 Tb3 75.84(3) 148 123
Tb5A Sn3 Tb3 120.78(2) . 51
Tb2 Sn3 Tb3 69.341(13) . 51
Tb2 Sn3 Tb3 138.810(15) 98_556 51
Tb4 Sn3 Tb3 140.624(13) 39 51
Tb4 Sn3 Tb3 70.023(12) 51 51
Tb3 Sn3 Tb3 73.79(3) 148 51
Tb3 Sn3 Tb3 118.44(4) 123 51
Tb5A Sn3 Tb3 120.78(2) . 28
Tb2 Sn3 Tb3 69.341(13) . 28
Tb2 Sn3 Tb3 138.810(15) 98_556 28
Tb4 Sn3 Tb3 70.023(12) 39 28
Tb4 Sn3 Tb3 140.624(13) 51 28
Tb3 Sn3 Tb3 118.44(4) 148 28
Tb3 Sn3 Tb3 73.79(3) 123 28
Tb3 Sn3 Tb3 75.84(3) 51 28
Tb5A Sn3 Tb5 0.0(2) . .
Tb2 Sn3 Tb5 67.01(3) . .
Tb2 Sn3 Tb5 67.01(3) 98_556 .
Tb4 Sn3 Tb5 65.07(3) 39 .
Tb4 Sn3 Tb5 65.07(3) 51 .
Tb3 Sn3 Tb5 120.78(2) 148 .
Tb3 Sn3 Tb5 120.78(2) 123 .
Tb3 Sn3 Tb5 120.78(2) 51 .
Tb3 Sn3 Tb5 120.78(2) 28 .
Ni2 Sn4 Ni2 18.50(15) . 98
Ni2 Sn4 Tb3 129.63(8) . .
Ni2 Sn4 Tb3 148.12(8) 98 .
Ni2 Sn4 Tb3 148.12(8) . 98
Ni2 Sn4 Tb3 129.63(8) 98 98
Tb3 Sn4 Tb3 82.25(4) . 98
Ni2 Sn4 Tb1 67.98(6) . 108
Ni2 Sn4 Tb1 54.43(6) 98 108
Tb3 Sn4 Tb1 142.01(2) . 108
Tb3 Sn4 Tb1 86.677(17) 98 108
Ni2 Sn4 Tb1 67.98(6) . 103
Ni2 Sn4 Tb1 54.43(6) 98 103
Tb3 Sn4 Tb1 142.01(2) . 103
Tb3 Sn4 Tb1 86.677(17) 98 103
Tb1 Sn4 Tb1 72.70(3) 108 103
Ni2 Sn4 Tb1 54.43(6) . 5
Ni2 Sn4 Tb1 67.98(6) 98 5
Tb3 Sn4 Tb1 86.677(17) . 5
Tb3 Sn4 Tb1 142.01(2) 98 5
Tb1 Sn4 Tb1 122.02(5) 108 5
Tb1 Sn4 Tb1 80.07(3) 103 5
Ni2 Sn4 Tb1 54.43(6) . 9
Ni2 Sn4 Tb1 67.98(6) 98 9
Tb3 Sn4 Tb1 86.677(17) . 9
Tb3 Sn4 Tb1 142.01(2) 98 9
Tb1 Sn4 Tb1 80.07(3) 108 9
Tb1 Sn4 Tb1 122.02(5) 103 9
Tb1 Sn4 Tb1 72.70(3) 5 9
Ni2 Sn4 Tb4 113.66(2) . .
Ni2 Sn4 Tb4 113.66(2) 98 .
Tb3 Sn4 Tb4 72.16(2) . .
Tb3 Sn4 Tb4 72.16(2) 98 .
Tb1 Sn4 Tb4 137.613(13) 108 .
Tb1 Sn4 Tb4 69.851(14) 103 .
Tb1 Sn4 Tb4 69.851(14) 5 .
Tb1 Sn4 Tb4 137.613(13) 9 .
Ni2 Sn4 Tb4 113.66(2) . 13
Ni2 Sn4 Tb4 113.66(2) 98 13
Tb3 Sn4 Tb4 72.16(2) . 13
Tb3 Sn4 Tb4 72.16(2) 98 13
Tb1 Sn4 Tb4 69.852(14) 108 13
Tb1 Sn4 Tb4 137.613(13) 103 13
Tb1 Sn4 Tb4 137.613(13) 5 13
Tb1 Sn4 Tb4 69.852(14) 9 13
Tb4 Sn4 Tb4 132.01(4) . 13
Ni1 Sn5 Ni1 61.17(8) 84 79
Ni1 Sn5 Ni1 146.17(11) 84 9
Ni1 Sn5 Ni1 108.24(8) 79 9
Ni1 Sn5 Ni1 108.24(8) 84 5
Ni1 Sn5 Ni1 146.17(11) 79 5
Ni1 Sn5 Ni1 61.17(8) 9 5
Ni1 Sn5 Ni4 54.18(4) 84 28
Ni1 Sn5 Ni4 105.68(8) 79 28
Ni1 Sn5 Ni4 105.68(8) 9 28
Ni1 Sn5 Ni4 54.18(4) 5 28
Ni1 Sn5 Ni4 105.68(8) 84 51
Ni1 Sn5 Ni4 54.18(4) 79 51
Ni1 Sn5 Ni4 54.18(4) 9 51
Ni1 Sn5 Ni4 105.68(8) 5 51
Ni4 Sn5 Ni4 114.5(2) 28 51
Ni1 Sn5 Tb3 70.40(4) 84 74
Ni1 Sn5 Tb3 70.40(4) 79 74
Ni1 Sn5 Tb3 139.75(6) 9 74
Ni1 Sn5 Tb3 139.75(6) 5 74
Ni4 Sn5 Tb3 113.45(7) 28 74
Ni4 Sn5 Tb3 113.45(7) 51 74
Ni1 Sn5 Tb3 139.75(6) 84 .
Ni1 Sn5 Tb3 139.75(6) 79 .
Ni1 Sn5 Tb3 70.40(4) 9 .
Ni1 Sn5 Tb3 70.40(4) 5 .
Ni4 Sn5 Tb3 113.45(7) 28 .
Ni4 Sn5 Tb3 113.45(7) 51 .
Tb3 Sn5 Tb3 85.38(5) 74 .
Ni1 Sn5 Tb7 73.08(5) 84 .
Ni1 Sn5 Tb7 73.08(5) 79 .
Ni1 Sn5 Tb7 73.08(5) 9 .
Ni1 Sn5 Tb7 73.08(5) 5 .
Ni4 Sn5 Tb7 57.23(10) 28 .
Ni4 Sn5 Tb7 57.23(10) 51 .
Tb3 Sn5 Tb7 137.31(3) 74 .
Tb3 Sn5 Tb7 137.31(3) . .
Ni1 Sn5 Tb2 70.54(4) 84 51
Ni1 Sn5 Tb2 125.77(4) 79 51
Ni1 Sn5 Tb2 125.77(4) 9 51
Ni1 Sn5 Tb2 70.54(4) 5 51
Ni4 Sn5 Tb2 58.37(10) 28 51
Ni4 Sn5 Tb2 172.82(12) 51 51
Tb3 Sn5 Tb2 71.49(3) 74 51
Tb3 Sn5 Tb2 71.49(3) . 51
Tb7 Sn5 Tb2 115.59(3) . 51
Ni1 Sn5 Tb2 125.77(4) 84 28
Ni1 Sn5 Tb2 70.54(4) 79 28
Ni1 Sn5 Tb2 70.54(4) 9 28
Ni1 Sn5 Tb2 125.77(4) 5 28
Ni4 Sn5 Tb2 172.82(12) 28 28
Ni4 Sn5 Tb2 58.37(10) 51 28
Tb3 Sn5 Tb2 71.49(3) 74 28
Tb3 Sn5 Tb2 71.49(3) . 28
Tb7 Sn5 Tb2 115.59(3) . 28
Tb2 Sn5 Tb2 128.81(6) 51 28
Ni1 Sn6 Ni1 58.00(8) 9 5
Ni1 Sn6 Ni1 58.00(8) 9 .
Ni1 Sn6 Ni1 58.00(8) 5 .
Ni1 Sn6 Sn2 101.34(4) 9 .
Ni1 Sn6 Sn2 101.34(4) 5 .
Ni1 Sn6 Sn2 50.29(5) . .
Ni1 Sn6 Sn2 50.29(5) 9 9
Ni1 Sn6 Sn2 101.34(4) 5 9
Ni1 Sn6 Sn2 101.34(4) . 9
Sn2 Sn6 Sn2 119.036(11) . 9
Ni1 Sn6 Sn2 101.34(4) 9 5
Ni1 Sn6 Sn2 50.29(5) 5 5
Ni1 Sn6 Sn2 101.34(4) . 5
Sn2 Sn6 Sn2 119.036(11) . 5
Sn2 Sn6 Sn2 119.036(12) 9 5
Ni1 Sn6 Tb3 114.15(6) 9 9
Ni1 Sn6 Tb3 65.28(2) 5 9
Ni1 Sn6 Tb3 65.28(2) . 9
Sn2 Sn6 Tb3 59.527(5) . 9
Sn2 Sn6 Tb3 164.43(6) 9 9
Sn2 Sn6 Tb3 59.527(5) 5 9
Ni1 Sn6 Tb3 65.28(2) 9 5
Ni1 Sn6 Tb3 114.15(6) 5 5
Ni1 Sn6 Tb3 65.28(2) . 5
Sn2 Sn6 Tb3 59.527(5) . 5
Sn2 Sn6 Tb3 59.527(5) 9 5
Sn2 Sn6 Tb3 164.43(6) 5 5
Tb3 Sn6 Tb3 117.110(18) 9 5
Ni1 Sn6 Tb3 65.28(2) 9 .
Ni1 Sn6 Tb3 65.28(2) 5 .
Ni1 Sn6 Tb3 114.15(6) . .
Sn2 Sn6 Tb3 164.43(6) . .
Sn2 Sn6 Tb3 59.527(5) 9 .
Sn2 Sn6 Tb3 59.527(5) 5 .
Tb3 Sn6 Tb3 117.110(18) 9 .
Tb3 Sn6 Tb3 117.110(18) 5 .
Ni1 Sn6 Tb1 106.42(4) 9 9
Ni1 Sn6 Tb1 144.810(14) 5 9
Ni1 Sn6 Tb1 144.810(14) . 9
Sn2 Sn6 Tb1 113.14(3) . 9
Sn2 Sn6 Tb1 56.14(2) 9 9
Sn2 Sn6 Tb1 113.13(3) 5 9
Tb3 Sn6 Tb1 139.43(5) 9 9
Tb3 Sn6 Tb1 79.573(19) 5 9
Tb3 Sn6 Tb1 79.573(19) . 9
Ni1 Sn6 Tb1 144.810(14) 9 5
Ni1 Sn6 Tb1 106.42(4) 5 5
Ni1 Sn6 Tb1 144.810(14) . 5
Sn2 Sn6 Tb1 113.14(3) . 5
Sn2 Sn6 Tb1 113.13(3) 9 5
Sn2 Sn6 Tb1 56.14(2) 5 5
Tb3 Sn6 Tb1 79.573(19) 9 5
Tb3 Sn6 Tb1 139.43(5) 5 5
Tb3 Sn6 Tb1 79.573(19) . 5
Tb1 Sn6 Tb1 66.90(3) 9 5
Ni1 Sn6 Tb1 144.810(14) 9 .
Ni1 Sn6 Tb1 144.810(14) 5 .
Ni1 Sn6 Tb1 106.42(4) . .
Sn2 Sn6 Tb1 56.14(2) . .
Sn2 Sn6 Tb1 113.13(3) 9 .
Sn2 Sn6 Tb1 113.13(3) 5 .
Tb3 Sn6 Tb1 79.574(19) 9 .
Tb3 Sn6 Tb1 79.574(19) 5 .
Tb3 Sn6 Tb1 139.43(5) . .
Tb1 Sn6 Tb1 66.90(3) 9 .
Tb1 Sn6 Tb1 66.90(3) 5 .
Ni2 Sn7 Ni2 64.31(18) 11 4
Ni2 Sn7 Ni2 20.62(17) 11 108
Ni2 Sn7 Ni2 84.27(9) 4 108
Ni2 Sn7 Ni2 84.27(9) 11 99
Ni2 Sn7 Ni2 20.62(17) 4 99
Ni2 Sn7 Ni2 103.51(19) 108 99
Ni2 Sn7 Ni2 143.1(3) 11 9
Ni2 Sn7 Ni2 103.51(19) 4 9
Ni2 Sn7 Ni2 137.4(3) 108 9
Ni2 Sn7 Ni2 84.27(9) 99 9
Ni2 Sn7 Ni2 137.4(3) 11 106
Ni2 Sn7 Ni2 84.27(9) 4 106
Ni2 Sn7 Ni2 143.1(3) 108 106
Ni2 Sn7 Ni2 64.31(18) 99 106
Ni2 Sn7 Ni2 20.62(17) 9 106
Ni2 Sn7 Ni2 84.27(9) 11 98
Ni2 Sn7 Ni2 137.4(3) 4 98
Ni2 Sn7 Ni2 64.31(18) 108 98
Ni2 Sn7 Ni2 143.1(3) 99 98
Ni2 Sn7 Ni2 84.27(9) 9 98
Ni2 Sn7 Ni2 103.51(19) 106 98
Ni2 Sn7 Ni2 103.51(19) 11 .
Ni2 Sn7 Ni2 143.1(3) 4 .
Ni2 Sn7 Ni2 84.27(9) 108 .
Ni2 Sn7 Ni2 137.4(3) 99 .
Ni2 Sn7 Ni2 64.31(18) 9 .
Ni2 Sn7 Ni2 84.27(9) 106 .
Ni2 Sn7 Ni2 20.62(17) 98 .
Ni2 Sn7 Ni6 33.58(11) 11 4
Ni2 Sn7 Ni6 33.58(11) 4 4
Ni2 Sn7 Ni6 51.77(10) 108 4
Ni2 Sn7 Ni6 51.77(10) 99 4
Ni2 Sn7 Ni6 119.8(3) 9 4
Ni2 Sn7 Ni6 106.4(2) 106 4
Ni2 Sn7 Ni6 106.4(2) 98 4
Ni2 Sn7 Ni6 119.8(3) . 4
Ni2 Sn7 Ni6 106.4(2) 11 99
Ni2 Sn7 Ni6 51.77(10) 4 99
Ni2 Sn7 Ni6 119.8(3) 108 99
Ni2 Sn7 Ni6 33.58(11) 99 99
Ni2 Sn7 Ni6 51.77(10) 9 99
Ni2 Sn7 Ni6 33.58(11) 106 99
Ni2 Sn7 Ni6 119.8(3) 98 99
Ni2 Sn7 Ni6 106.4(2) . 99
Ni6 Sn7 Ni6 73.5(2) 4 99
Ni2 Sn7 Ni6 51.77(10) 11 98
Ni2 Sn7 Ni6 106.4(2) 4 98
Ni2 Sn7 Ni6 33.58(11) 108 98
Ni2 Sn7 Ni6 119.8(3) 99 98
Ni2 Sn7 Ni6 106.4(2) 9 98
Ni2 Sn7 Ni6 119.8(3) 106 98
Ni2 Sn7 Ni6 33.58(11) 98 98
Ni2 Sn7 Ni6 51.77(10) . 98
Ni6 Sn7 Ni6 73.5(2) 4 98
Ni6 Sn7 Ni6 115.7(4) 99 98
Ni2 Sn7 Ni6 119.8(3) 11 .
Ni2 Sn7 Ni6 119.8(3) 4 .
Ni2 Sn7 Ni6 106.4(2) 108 .
Ni2 Sn7 Ni6 106.4(2) 99 .
Ni2 Sn7 Ni6 33.58(11) 9 .
Ni2 Sn7 Ni6 51.77(10) 106 .
Ni2 Sn7 Ni6 51.77(10) 98 .
Ni2 Sn7 Ni6 33.58(11) . .
Ni6 Sn7 Ni6 115.7(4) 4 .
Ni6 Sn7 Ni6 73.5(2) 99 .
Ni6 Sn7 Ni6 73.5(2) 98 .
Tb6A Sn8 Sn7 180.0 . .
Tb6A Sn8 Tb1 121.65(3) . 6
Sn7 Sn8 Tb1 58.35(3) . 6
Tb6A Sn8 Tb1 121.65(3) . 5
Sn7 Sn8 Tb1 58.35(3) . 5
Tb1 Sn8 Tb1 116.69(7) 6 5
Tb6A Sn8 Tb1 121.65(3) . 104
Sn7 Sn8 Tb1 58.35(3) . 104
Tb1 Sn8 Tb1 74.01(3) 6 104
Tb1 Sn8 Tb1 74.01(3) 5 104
Tb6A Sn8 Tb1 121.65(3) . 103
Sn7 Sn8 Tb1 58.35(3) . 103
Tb1 Sn8 Tb1 74.01(3) 6 103
Tb1 Sn8 Tb1 74.01(3) 5 103
Tb1 Sn8 Tb1 116.69(7) 104 103
Tb6A Sn8 Tb4 68.83(4) . .
Sn7 Sn8 Tb4 111.17(4) . .
Tb1 Sn8 Tb4 138.659(17) 6 .
Tb1 Sn8 Tb4 68.172(12) 5 .
Tb1 Sn8 Tb4 138.659(17) 104 .
Tb1 Sn8 Tb4 68.172(12) 103 .
Tb6A Sn8 Tb4 68.83(4) . 115
Sn7 Sn8 Tb4 111.17(4) . 115
Tb1 Sn8 Tb4 138.659(17) 6 115
Tb1 Sn8 Tb4 68.172(12) 5 115
Tb1 Sn8 Tb4 68.172(12) 104 115
Tb1 Sn8 Tb4 138.659(17) 103 115
Tb4 Sn8 Tb4 82.51(2) . 115
Tb6A Sn8 Tb4 68.83(4) . 99
Sn7 Sn8 Tb4 111.17(4) . 99
Tb1 Sn8 Tb4 68.172(12) 6 99
Tb1 Sn8 Tb4 138.659(17) 5 99
Tb1 Sn8 Tb4 68.172(12) 104 99
Tb1 Sn8 Tb4 138.659(17) 103 99
Tb4 Sn8 Tb4 137.67(7) . 99
Tb4 Sn8 Tb4 82.51(2) 115 99
Tb6A Sn8 Tb4 68.83(4) . 17
Sn7 Sn8 Tb4 111.17(4) . 17
Tb1 Sn8 Tb4 68.172(12) 6 17
Tb1 Sn8 Tb4 138.659(17) 5 17
Tb1 Sn8 Tb4 138.659(17) 104 17
Tb1 Sn8 Tb4 68.172(12) 103 17
Tb4 Sn8 Tb4 82.51(2) . 17
Tb4 Sn8 Tb4 137.67(7) 115 17
Tb4 Sn8 Tb4 82.51(2) 99 17
Ni5 Sn9 Ni3 180.00(16) . .
Ni5 Sn9 Sn1A 137.29(10) . 58
Ni3 Sn9 Sn1A 42.71(10) . 58
Ni5 Sn9 Sn1A 137.29(10) . 30
Ni3 Sn9 Sn1A 42.71(10) . 30
Sn1A Sn9 Sn1A 71.95(16) 58 30
Ni5 Sn9 Sn1A 137.29(10) . 74
Ni3 Sn9 Sn1A 42.71(10) . 74
Sn1A Sn9 Sn1A 71.95(15) 58 74
Sn1A Sn9 Sn1A 71.95(15) 30 74
Ni5 Sn9 Sn9 54.7 . 100_655
Ni3 Sn9 Sn9 125.3 . 100_655
Sn1A Sn9 Sn9 98.47(7) 58 100_655
Sn1A Sn9 Sn9 167.98(10) 30 100_655
Sn1A Sn9 Sn9 98.47(7) 74 100_655
Ni5 Sn9 Sn9 54.7 . 99_565
Ni3 Sn9 Sn9 125.261(1) . 99_565
Sn1A Sn9 Sn9 167.98(10) 58 99_565
Sn1A Sn9 Sn9 98.47(7) 30 99_565
Sn1A Sn9 Sn9 98.47(7) 74 99_565
Sn9 Sn9 Sn9 90.004(1) 100_655 99_565
Ni5 Sn9 Sn9 54.7 . 98_556
Ni3 Sn9 Sn9 125.3 . 98_556
Sn1A Sn9 Sn9 98.47(7) 58 98_556
Sn1A Sn9 Sn9 98.47(7) 30 98_556
Sn1A Sn9 Sn9 167.98(10) 74 98_556
Sn9 Sn9 Sn9 90.004(1) 100_655 98_556
Sn9 Sn9 Sn9 90.004(1) 99_565 98_556
Ni5 Sn9 Tb5 117.04(4) . 153_565
Ni3 Sn9 Tb5 62.96(4) . 153_565
Sn1A Sn9 Tb5 105.68(12) 58 153_565
Sn1A Sn9 Tb5 50.50(3) 30 153_565
Sn1A Sn9 Tb5 50.50(3) 74 153_565
Sn9 Sn9 Tb5 128.760(17) 100_655 153_565
Sn9 Sn9 Tb5 62.30(4) 99_565 153_565
Sn9 Sn9 Tb5 128.760(17) 98_556 153_565
Ni5 Sn9 Tb5 117.04(4) . 169_556
Ni3 Sn9 Tb5 62.96(4) . 169_556
Sn1A Sn9 Tb5 50.50(3) 58 169_556
Sn1A Sn9 Tb5 50.50(3) 30 169_556
Sn1A Sn9 Tb5 105.68(12) 74 169_556
Sn9 Sn9 Tb5 128.760(17) 100_655 169_556
Sn9 Sn9 Tb5 128.760(17) 99_565 169_556
Sn9 Sn9 Tb5 62.30(4) 98_556 169_556
Tb5 Sn9 Tb5 100.96(5) 153_565 169_556
Ni5 Sn9 Tb5 117.04(4) . 125_655
Ni3 Sn9 Tb5 62.96(4) . 125_655
Sn1A Sn9 Tb5 50.50(3) 58 125_655
Sn1A Sn9 Tb5 105.68(12) 30 125_655
Sn1A Sn9 Tb5 50.50(3) 74 125_655
Sn9 Sn9 Tb5 62.30(4) 100_655 125_655
Sn9 Sn9 Tb5 128.760(17) 99_565 125_655
Sn9 Sn9 Tb5 128.760(17) 98_556 125_655
Tb5 Sn9 Tb5 100.96(5) 153_565 125_655
Tb5 Sn9 Tb5 100.96(5) 169_556 125_655
Ni4 Ni1 Sn2 110.21(14) 74 .
Ni4 Ni1 Sn5 67.07(6) 74 9
Sn2 Ni1 Sn5 115.51(6) . 9
Ni4 Ni1 Sn5 67.07(6) 74 5
Sn2 Ni1 Sn5 115.51(6) . 5
Sn5 Ni1 Sn5 119.82(10) 9 5
Ni4 Ni1 Ni1 114.75(10) 74 9
Sn2 Ni1 Ni1 124.53(4) . 9
Sn5 Ni1 Ni1 110.88(5) 9 9
Sn5 Ni1 Ni1 59.42(4) 5 9
Ni4 Ni1 Ni1 114.75(11) 74 5
Sn2 Ni1 Ni1 124.53(4) . 5
Sn5 Ni1 Ni1 59.42(4) 9 5
Sn5 Ni1 Ni1 110.88(5) 5 5
Ni1 Ni1 Ni1 60.0 9 5
Ni4 Ni1 Sn6 174.86(15) 74 .
Sn2 Ni1 Sn6 74.93(6) . .
Sn5 Ni1 Sn6 111.08(5) 9 .
Sn5 Ni1 Sn6 111.08(5) 5 .
Ni1 Ni1 Sn6 61.00(4) 9 .
Ni1 Ni1 Sn6 61.00(4) 5 .
Ni4 Ni1 Tb3 116.12(5) 74 5
Sn2 Ni1 Tb3 65.83(4) . 5
Sn5 Ni1 Tb3 176.20(7) 9 5
Sn5 Ni1 Tb3 61.21(4) 5 5
Ni1 Ni1 Tb3 66.18(3) 9 5
Ni1 Ni1 Tb3 116.81(3) 5 5
Sn6 Ni1 Tb3 65.54(3) . 5
Ni4 Ni1 Tb3 116.12(5) 74 9
Sn2 Ni1 Tb3 65.83(4) . 9
Sn5 Ni1 Tb3 61.21(4) 9 9
Sn5 Ni1 Tb3 176.20(7) 5 9
Ni1 Ni1 Tb3 116.81(3) 9 9
Ni1 Ni1 Tb3 66.18(3) 5 9
Sn6 Ni1 Tb3 65.54(3) . 9
Tb3 Ni1 Tb3 117.50(6) 5 9
Ni4 Ni1 Tb2 58.09(10) 74 35
Sn2 Ni1 Tb2 63.43(4) . 35
Sn5 Ni1 Tb2 63.66(4) 9 35
Sn5 Ni1 Tb2 117.10(6) 5 35
Ni1 Ni1 Tb2 171.89(3) 9 35
Ni1 Ni1 Tb2 118.057(19) 5 35
Sn6 Ni1 Tb2 125.91(6) . 35
Tb3 Ni1 Tb2 119.53(6) 5 35
Tb3 Ni1 Tb2 66.70(3) 9 35
Ni4 Ni1 Tb2 58.09(10) 74 56
Sn2 Ni1 Tb2 63.43(4) . 56
Sn5 Ni1 Tb2 117.10(6) 9 56
Sn5 Ni1 Tb2 63.66(4) 5 56
Ni1 Ni1 Tb2 118.057(19) 9 56
Ni1 Ni1 Tb2 171.89(3) 5 56
Sn6 Ni1 Tb2 125.91(6) . 56
Tb3 Ni1 Tb2 66.70(3) 5 56
Tb3 Ni1 Tb2 119.53(6) 9 56
Tb2 Ni1 Tb2 62.62(4) 35 56
Ni4 Ni1 Tb7 54.99(12) 74 .
Sn2 Ni1 Tb7 165.20(7) . .
Sn5 Ni1 Tb7 61.19(5) 9 .
Sn5 Ni1 Tb7 61.19(5) 5 .
Ni1 Ni1 Tb7 67.62(3) 9 .
Ni1 Ni1 Tb7 67.62(3) 5 .
Sn6 Ni1 Tb7 119.87(7) . .
Tb3 Ni1 Tb7 118.51(3) 5 .
Tb3 Ni1 Tb7 118.51(3) 9 .
Tb2 Ni1 Tb7 104.28(5) 35 .
Tb2 Ni1 Tb7 104.28(5) 56 .
Ni2 Ni2 Ni6 141.4(4) 98 .
Ni2 Ni2 Ni6 24.6(3) 98 98
Ni6 Ni2 Ni6 116.9(7) . 98
Ni2 Ni2 Sn7 79.69(9) 98 5
Ni6 Ni2 Sn7 82.4(2) . 5
Ni6 Ni2 Sn7 69.89(13) 98 5
Ni2 Ni2 Sn7 79.69(9) 98 .
Ni6 Ni2 Sn7 82.4(2) . .
Ni6 Ni2 Sn7 69.89(13) 98 .
Sn7 Ni2 Sn7 123.8(3) 5 .
Ni2 Ni2 Ni2 134.995(1) 98 9
Ni6 Ni2 Ni2 30.16(4) . 9
Ni6 Ni2 Ni2 115.8(2) 98 9
Sn7 Ni2 Ni2 110.49(12) 5 9
Sn7 Ni2 Ni2 57.84(9) . 9
Ni2 Ni2 Ni2 134.995(1) 98 5
Ni6 Ni2 Ni2 30.16(4) . 5
Ni6 Ni2 Ni2 115.8(2) 98 5
Sn7 Ni2 Ni2 57.84(9) 5 5
Sn7 Ni2 Ni2 110.49(12) . 5
Ni2 Ni2 Ni2 60.0 9 5
Ni2 Ni2 Tb1 124.35(7) 98 5
Ni6 Ni2 Tb1 81.7(3) . 5
Ni6 Ni2 Tb1 135.34(10) 98 5
Sn7 Ni2 Tb1 154.60(15) 5 5
Sn7 Ni2 Tb1 73.37(10) . 5
Ni2 Ni2 Tb1 60.16(8) 9 5
Ni2 Ni2 Tb1 100.17(8) 5 5
Ni2 Ni2 Tb1 124.35(7) 98 9
Ni6 Ni2 Tb1 81.7(3) . 9
Ni6 Ni2 Tb1 135.34(10) 98 9
Sn7 Ni2 Tb1 73.37(10) 5 9
Sn7 Ni2 Tb1 154.60(15) . 9
Ni2 Ni2 Tb1 100.17(8) 9 9
Ni2 Ni2 Tb1 60.16(8) 5 9
Tb1 Ni2 Tb1 84.77(11) 5 9
Ni2 Ni2 Sn4 80.76(8) 98 .
Ni6 Ni2 Sn4 137.8(4) . .
Ni6 Ni2 Sn4 105.3(3) 98 .
Sn7 Ni2 Sn4 113.64(15) 5 .
Sn7 Ni2 Sn4 113.63(15) . .
Ni2 Ni2 Sn4 127.38(6) 9 .
Ni2 Ni2 Sn4 127.38(6) 5 .
Tb1 Ni2 Sn4 67.67(8) 5 .
Tb1 Ni2 Sn4 67.67(8) 9 .
Ni2 Ni2 Tb1 42.57(5) 98 108
Ni6 Ni2 Tb1 145.02(12) . 108
Ni6 Ni2 Tb1 59.5(2) 98 108
Sn7 Ni2 Tb1 63.32(9) 5 108
Sn7 Ni2 Tb1 121.70(13) . 108
Ni2 Ni2 Tb1 172.84(6) 9 108
Ni2 Ni2 Tb1 116.10(4) 5 108
Tb1 Ni2 Tb1 126.99(13) 5 108
Tb1 Ni2 Tb1 81.78(6) 9 108
Sn4 Ni2 Tb1 59.74(7) . 108
Ni2 Ni2 Tb1 42.57(5) 98 103
Ni6 Ni2 Tb1 145.02(12) . 103
Ni6 Ni2 Tb1 59.5(2) 98 103
Sn7 Ni2 Tb1 121.70(13) 5 103
Sn7 Ni2 Tb1 63.31(9) . 103
Ni2 Ni2 Tb1 116.10(4) 9 103
Ni2 Ni2 Tb1 172.84(6) 5 103
Tb1 Ni2 Tb1 81.78(6) 5 103
Tb1 Ni2 Tb1 126.99(13) 9 103
Sn4 Ni2 Tb1 59.74(7) . 103
Tb1 Ni2 Tb1 67.05(8) 108 103
Sn1A Ni3 Sn1A 110.4(2) 58 30
Sn1A Ni3 Sn1A 110.4(2) 58 74
Sn1A Ni3 Sn1A 110.4(2) 30 74
Sn1A Ni3 Sn1 18.04(15) 58 58
Sn1A Ni3 Sn1 118.11(7) 30 58
Sn1A Ni3 Sn1 118.11(7) 74 58
Sn1A Ni3 Sn1 118.11(7) 58 30
Sn1A Ni3 Sn1 18.04(15) 30 30
Sn1A Ni3 Sn1 118.11(7) 74 30
Sn1 Ni3 Sn1 119.992(3) 58 30
Sn1A Ni3 Sn1 118.11(7) 58 74
Sn1A Ni3 Sn1 118.11(7) 30 74
Sn1A Ni3 Sn1 18.04(15) 74 74
Sn1 Ni3 Sn1 119.992(3) 58 74
Sn1 Ni3 Sn1 119.992(3) 30 74
Sn1A Ni3 Sn9 71.4(2) 58 .
Sn1A Ni3 Sn9 71.4(2) 30 .
Sn1A Ni3 Sn9 71.4(2) 74 .
Sn1 Ni3 Sn9 89.48(12) 58 .
Sn1 Ni3 Sn9 89.48(12) 30 .
Sn1 Ni3 Sn9 89.48(12) 74 .
Sn1A Ni3 Tb2 85.41(14) 58 74
Sn1A Ni3 Tb2 85.41(14) 30 74
Sn1A Ni3 Tb2 150.5(3) 74 74
Sn1 Ni3 Tb2 70.89(7) 58 74
Sn1 Ni3 Tb2 70.89(7) 30 74
Sn1 Ni3 Tb2 132.46(18) 74 74
Sn9 Ni3 Tb2 138.06(6) . 74
Sn1A Ni3 Tb2 85.41(14) 58 30
Sn1A Ni3 Tb2 150.5(3) 30 30
Sn1A Ni3 Tb2 85.41(14) 74 30
Sn1 Ni3 Tb2 70.89(7) 58 30
Sn1 Ni3 Tb2 132.46(18) 30 30
Sn1 Ni3 Tb2 70.89(7) 74 30
Sn9 Ni3 Tb2 138.06(6) . 30
Tb2 Ni3 Tb2 70.73(10) 74 30
Sn1A Ni3 Tb2 150.5(3) 58 58
Sn1A Ni3 Tb2 85.41(14) 30 58
Sn1A Ni3 Tb2 85.41(14) 74 58
Sn1 Ni3 Tb2 132.46(18) 58 58
Sn1 Ni3 Tb2 70.89(7) 30 58
Sn1 Ni3 Tb2 70.89(7) 74 58
Sn9 Ni3 Tb2 138.06(6) . 58
Tb2 Ni3 Tb2 70.73(10) 74 58
Tb2 Ni3 Tb2 70.73(10) 30 58
Sn1A Ni3 Tb5 55.89(6) 58 169_556
Sn1A Ni3 Tb5 55.89(6) 30 169_556
Sn1A Ni3 Tb5 138.4(3) 74 169_556
Sn1 Ni3 Tb5 62.39(4) 58 169_556
Sn1 Ni3 Tb5 62.39(4) 30 169_556
Sn1 Ni3 Tb5 156.4(2) 74 169_556
Sn9 Ni3 Tb5 66.91(8) . 169_556
Tb2 Ni3 Tb5 71.15(3) 74 169_556
Tb2 Ni3 Tb5 126.81(6) 30 169_556
Tb2 Ni3 Tb5 126.81(6) 58 169_556
Sn1A Ni3 Tb5 138.4(3) 58 153_565
Sn1A Ni3 Tb5 55.89(6) 30 153_565
Sn1A Ni3 Tb5 55.89(6) 74 153_565
Sn1 Ni3 Tb5 156.4(2) 58 153_565
Sn1 Ni3 Tb5 62.39(4) 30 153_565
Sn1 Ni3 Tb5 62.39(4) 74 153_565
Sn9 Ni3 Tb5 66.91(8) . 153_565
Tb2 Ni3 Tb5 126.81(6) 74 153_565
Tb2 Ni3 Tb5 126.81(6) 30 153_565
Tb2 Ni3 Tb5 71.15(3) 58 153_565
Tb5 Ni3 Tb5 105.62(9) 169_556 153_565
Ni1 Ni4 Ni1 117.37(7) 58 30
Ni1 Ni4 Ni1 117.37(7) 58 74
Ni1 Ni4 Ni1 117.37(7) 30 74
Ni1 Ni4 Sn5 148.6(2) 58 35
Ni1 Ni4 Sn5 58.75(4) 30 35
Ni1 Ni4 Sn5 58.75(4) 74 35
Ni1 Ni4 Sn5 58.75(4) 58 79
Ni1 Ni4 Sn5 148.6(2) 30 79
Ni1 Ni4 Sn5 58.75(4) 74 79
Sn5 Ni4 Sn5 106.87(11) 35 79
Ni1 Ni4 Sn5 58.75(4) 58 51
Ni1 Ni4 Sn5 58.75(4) 30 51
Ni1 Ni4 Sn5 148.6(2) 74 51
Sn5 Ni4 Sn5 106.87(11) 35 51
Sn5 Ni4 Sn5 106.87(11) 79 51
Ni1 Ni4 Tb7 80.56(13) 58 .
Ni1 Ni4 Tb7 80.56(13) 30 .
Ni1 Ni4 Tb7 80.56(13) 74 .
Sn5 Ni4 Tb7 68.04(10) 35 .
Sn5 Ni4 Tb7 68.04(10) 79 .
Sn5 Ni4 Tb7 68.04(10) 51 .
Ni1 Ni4 Tb2 143.01(19) 58 58
Ni1 Ni4 Tb2 77.22(7) 30 58
Ni1 Ni4 Tb2 77.22(7) 74 58
Sn5 Ni4 Tb2 68.39(4) 35 58
Sn5 Ni4 Tb2 126.20(8) 79 58
Sn5 Ni4 Tb2 126.20(8) 51 58
Tb7 Ni4 Tb2 136.42(7) . 58
Ni1 Ni4 Tb2 77.22(7) 58 30
Ni1 Ni4 Tb2 143.01(19) 30 30
Ni1 Ni4 Tb2 77.22(7) 74 30
Sn5 Ni4 Tb2 126.20(8) 35 30
Sn5 Ni4 Tb2 68.39(4) 79 30
Sn5 Ni4 Tb2 126.20(8) 51 30
Tb7 Ni4 Tb2 136.42(7) . 30
Tb2 Ni4 Tb2 73.31(11) 58 30
Ni1 Ni4 Tb2 77.22(7) 58 74
Ni1 Ni4 Tb2 77.22(7) 30 74
Ni1 Ni4 Tb2 143.01(19) 74 74
Sn5 Ni4 Tb2 126.20(8) 35 74
Sn5 Ni4 Tb2 126.20(7) 79 74
Sn5 Ni4 Tb2 68.39(4) 51 74
Tb7 Ni4 Tb2 136.42(7) . 74
Tb2 Ni4 Tb2 73.31(11) 58 74
Tb2 Ni4 Tb2 73.31(11) 30 74
Sn9 Ni5 Sn9 180.00(5) . 97_666
Sn9 Ni5 Sn9 70.5 . 100_655
Sn9 Ni5 Sn9 109.5 97_666 100_655
Sn9 Ni5 Sn9 109.5 . 2_665
Sn9 Ni5 Sn9 70.5 97_666 2_665
Sn9 Ni5 Sn9 70.5 100_655 2_665
Sn9 Ni5 Sn9 70.5 . 98_556
Sn9 Ni5 Sn9 109.5 97_666 98_556
Sn9 Ni5 Sn9 109.5 100_655 98_556
Sn9 Ni5 Sn9 180.00(5) 2_665 98_556
Sn9 Ni5 Sn9 109.5 . 3_656
Sn9 Ni5 Sn9 70.5 97_666 3_656
Sn9 Ni5 Sn9 70.5 100_655 3_656
Sn9 Ni5 Sn9 109.5 2_665 3_656
Sn9 Ni5 Sn9 70.5 98_556 3_656
Sn9 Ni5 Sn9 70.5 . 99_565
Sn9 Ni5 Sn9 109.5 97_666 99_565
Sn9 Ni5 Sn9 109.5 100_655 99_565
Sn9 Ni5 Sn9 70.5 2_665 99_565
Sn9 Ni5 Sn9 109.5 98_556 99_565
Sn9 Ni5 Sn9 180.0 3_656 99_565
Sn9 Ni5 Sn9 109.5 . 4_566
Sn9 Ni5 Sn9 70.5 97_666 4_566
Sn9 Ni5 Sn9 180.0 100_655 4_566
Sn9 Ni5 Sn9 109.5 2_665 4_566
Sn9 Ni5 Sn9 70.5 98_556 4_566
Sn9 Ni5 Sn9 109.5 3_656 4_566
Sn9 Ni5 Sn9 70.5 99_565 4_566
Ni2 Ni6 Ni2 119.67(8) 9 5
Ni2 Ni6 Ni2 119.67(8) 9 .
Ni2 Ni6 Ni2 119.67(8) 5 .
Ni2 Ni6 Ni2 14.00(18) 9 106
Ni2 Ni6 Ni2 120.08(8) 5 106
Ni2 Ni6 Ni2 120.08(8) . 106
Ni2 Ni6 Ni2 120.08(8) 9 102
Ni2 Ni6 Ni2 14.00(18) 5 102
Ni2 Ni6 Ni2 120.08(8) . 102
Ni2 Ni6 Ni2 116.64(16) 106 102
Ni2 Ni6 Ni2 120.08(8) 9 98
Ni2 Ni6 Ni2 120.08(8) 5 98
Ni2 Ni6 Ni2 14.00(18) . 98
Ni2 Ni6 Ni2 116.64(16) 106 98
Ni2 Ni6 Ni2 116.64(16) 102 98
Ni2 Ni6 Sn7 63.97(14) 9 9
Ni2 Ni6 Sn7 63.97(14) 5 9
Ni2 Ni6 Sn7 160.7(6) . 9
Ni2 Ni6 Sn7 58.34(9) 106 9
Ni2 Ni6 Sn7 58.34(9) 102 9
Ni2 Ni6 Sn7 146.7(5) 98 9
Ni2 Ni6 Sn7 160.7(6) 9 5
Ni2 Ni6 Sn7 63.97(14) 5 5
Ni2 Ni6 Sn7 63.97(14) . 5
Ni2 Ni6 Sn7 146.7(5) 106 5
Ni2 Ni6 Sn7 58.34(9) 102 5
Ni2 Ni6 Sn7 58.34(9) 98 5
Sn7 Ni6 Sn7 106.2(2) 9 5
Ni2 Ni6 Sn7 63.97(14) 9 .
Ni2 Ni6 Sn7 160.7(6) 5 .
Ni2 Ni6 Sn7 63.97(14) . .
Ni2 Ni6 Sn7 58.34(9) 106 .
Ni2 Ni6 Sn7 146.7(5) 102 .
Ni2 Ni6 Sn7 58.34(9) 98 .
Sn7 Ni6 Sn7 106.2(2) 9 .
Sn7 Ni6 Sn7 106.2(2) 5 .
Ni2 Ni6 Tb8 93.3(4) 9 .
Ni2 Ni6 Tb8 93.3(4) 5 .
Ni2 Ni6 Tb8 93.3(4) . .
Ni2 Ni6 Tb8 79.3(3) 106 .
Ni2 Ni6 Tb8 79.3(3) 102 .
Ni2 Ni6 Tb8 79.3(3) 98 .
Sn7 Ni6 Tb8 67.4(2) 9 .
Sn7 Ni6 Tb8 67.4(2) 5 .
Sn7 Ni6 Tb8 67.4(2) . .
Ni2 Ni6 Tb1 66.4(3) 9 .
Ni2 Ni6 Tb1 66.4(3) 5 .
Ni2 Ni6 Tb1 132.8(5) . .
Ni2 Ni6 Tb1 76.96(14) 106 .
Ni2 Ni6 Tb1 76.96(14) 102 .
Ni2 Ni6 Tb1 146.8(4) 98 .
Sn7 Ni6 Tb1 66.43(11) 9 .
Sn7 Ni6 Tb1 126.78(15) 5 .
Sn7 Ni6 Tb1 126.78(15) . .
Tb8 Ni6 Tb1 133.86(15) . .
Ni2 Ni6 Tb1 132.8(5) 9 9
Ni2 Ni6 Tb1 66.4(3) 5 9
Ni2 Ni6 Tb1 66.4(3) . 9
Ni2 Ni6 Tb1 146.8(4) 106 9
Ni2 Ni6 Tb1 76.96(14) 102 9
Ni2 Ni6 Tb1 76.96(14) 98 9
Sn7 Ni6 Tb1 126.78(15) 9 9
Sn7 Ni6 Tb1 66.43(11) 5 9
Sn7 Ni6 Tb1 126.78(15) . 9
Tb8 Ni6 Tb1 133.86(15) . 9
Tb1 Ni6 Tb1 77.3(2) . 9

loop_
_geom_bond_atom_site_label_1
_geom_bond_atom_site_label_2
_geom_bond_distance
_geom_bond_site_symmetry_2
Tb1 Ni2 2.728(3) 9
Tb1 Ni2 2.728(3) 5
Tb1 Ni6 2.945(7) .
Tb1 Sn2 3.0938(13) .
Tb1 Sn4 3.1024(8) 9
Tb1 Sn4 3.1024(8) 5
Tb1 Sn7 3.156(3) 9
Tb1 Sn8 3.3153(14) 9
Tb1 Ni2 3.330(3) 106
Tb1 Ni2 3.330(3) 102
Tb1 Sn6 3.3361(15) .
Tb1 Tb1 3.6780(13) 5
Tb2 Ni4 2.987(4) 74
Tb2 Ni3 3.080(4) 74
Tb2 Sn3 3.1111(10) .
Tb2 Tb5A 3.193(4) .
Tb2 Sn2 3.2413(10) 35
Tb2 Sn2 3.2413(10) 56
Tb2 Sn5 3.2615(12) 51
Tb2 Sn1 3.2788(12) 35
Tb2 Sn1 3.2788(12) 56
Tb2 Ni1 3.4314(18) 35
Tb2 Ni1 3.4314(18) 56
Tb2 Tb2 3.5661(12) 56
Tb3 Sn5 3.0578(16) .
Tb3 Sn4 3.0795(13) .
Tb3 Sn2 3.2420(8) 9
Tb3 Sn2 3.2420(8) 5
Tb3 Ni1 3.2870(13) 9
Tb3 Ni1 3.2870(13) 5
Tb3 Sn6 3.2938(9) .
Tb3 Sn3 3.3736(11) 123_554
Tb3 Sn3 3.3736(11) 51
Tb3 Tb2 3.6951(9) 51
Tb3 Tb2 3.6951(9) 28
Tb3 Tb4 3.8361(9) 13
Tb4 Sn1 3.1851(10) 5
Tb4 Sn1 3.1851(10) 103
Tb4 Sn2 3.2422(9) 103
Tb4 Sn2 3.2422(9) 5
Tb4 Tb5A 3.246(4) 51
Tb4 Sn3 3.3120(10) 51
Tb4 Sn8 3.3607(12) .
Tb4 Sn4 3.4176(10) .
Tb4 Tb6A 3.525(6) .
Tb4 Tb5 3.7134(12) 51
Tb4 Tb1 3.7417(10) 103
Tb4 Tb1 3.7417(10) 5
Tb5 Tb5A 0.952(9) .
Tb5 Sn1A 2.7417(17) 56
Tb5 Sn1A 2.7417(17) 35
Tb5 Sn1A 2.7417(17) 150
Tb5 Sn1A 2.7417(17) 130
Tb5 Sn1 3.0842(8) 35
Tb5 Sn1 3.0842(8) 130
Tb5 Sn1 3.0842(8) 56
Tb5 Sn1 3.0842(8) 150
Tb5 Ni3 3.296(2) 74
Tb5 Ni3 3.296(2) 169_556
Tb5 Sn9 3.4040(17) 74
Tb5A Sn3 2.627(9) .
Tb5A Sn1A 3.113(5) 35
Tb5A Sn1A 3.113(5) 56
Tb5A Sn1A 3.113(5) 130
Tb5A Sn1A 3.113(5) 150
Tb5A Tb2 3.193(4) 98_556
Tb5A Sn1 3.224(3) 56
Tb5A Sn1 3.224(3) 35
Tb5A Sn1 3.224(3) 150
Tb5A Sn1 3.224(3) 130
Tb6 Tb6A 0.915(12) .
Tb6 Sn1A 2.878(5) 5
Tb6 Sn1A 2.878(5) 6
Tb6 Sn1A 2.878(5) 104
Tb6 Sn1A 2.878(5) 103
Tb6 Sn1 3.1118(12) 6
Tb6 Sn1 3.1118(12) 5
Tb6 Sn1 3.1118(13) 104
Tb6 Sn1 3.1118(13) 103
Tb6 Tb5 3.8844(12) 51
Tb6 Tb5 3.8844(12) 179_545
Tb6 Tb5 3.8844(12) 145
Tb6A Sn8 2.827(13) .
Tb6A Sn1 3.125(2) 5
Tb6A Sn1 3.125(2) 6
Tb6A Sn1 3.125(2) 104
Tb6A Sn1 3.125(2) 103
Tb6A Sn1A 3.135(7) 5
Tb6A Sn1A 3.135(7) 6
Tb6A Sn1A 3.135(7) 104
Tb6A Sn1A 3.135(7) 103
Tb6A Tb4 3.525(6) 17
Tb7 Ni4 2.894(5) .
Tb7 Ni4 2.894(5) 28
Tb7 Ni4 2.894(5) 51
Tb7 Ni4 2.894(5) 74
Tb7 Sn5 3.1926(19) 51
Tb7 Sn5 3.1926(19) 5
Tb7 Sn5 3.1926(19) 79
Tb7 Sn5 3.1926(19) 9
Tb7 Sn5 3.1926(19) 35
Tb7 Sn5 3.1926(19) .
Tb7 Ni1 3.486(2) .
Tb7 Ni1 3.486(2) 9
Tb8 Ni6 2.917(10) 97
Tb8 Ni6 2.917(10) 100
Tb8 Ni6 2.917(10) 4
Tb8 Ni6 2.917(10) 99
Tb8 Ni6 2.917(10) 3
Tb8 Ni6 2.917(10) 98
Tb8 Ni6 2.917(10) 2
Tb8 Ni6 2.917(10) .
Tb8 Sn7 3.182(6) 105
Tb8 Sn7 3.182(6) 97
Tb8 Sn7 3.182(6) 5
Tb8 Sn7 3.182(6) 101
Sn1 Sn1A 0.829(5) .
Sn1 Ni3 2.5181(11) 74
Sn1 Sn2 2.9021(16) .
Sn1 Tb5 3.0842(8) 35
Sn1 Tb5 3.0842(8) 151_455
Sn1 Tb6 3.1118(13) 9
Sn1 Tb6A 3.125(2) 9
Sn1 Tb4 3.1851(10) 9
Sn1 Tb4 3.1851(10) 23
Sn1 Tb5A 3.224(3) 151_455
Sn1 Tb5A 3.224(3) 35
Sn1 Tb2 3.2789(11) 56
Sn1A Ni3 2.112(5) 74
Sn1A Tb5 2.7417(17) 35
Sn1A Tb5 2.7417(17) 151_455
Sn1A Tb6 2.878(5) 9
Sn1A Sn9 2.951(6) 74
Sn1A Tb5A 3.113(5) 151_455
Sn1A Tb5A 3.113(5) 35
Sn1A Tb6A 3.135(7) 9
Sn1A Tb2 3.592(4) 56
Sn1A Tb2 3.592(4) 35
Sn2 Ni1 2.578(2) .
Sn2 Sn6 3.2361(12) .
Sn2 Tb2 3.2412(10) 35
Sn2 Tb2 3.2412(10) 56
Sn2 Tb3 3.2419(8) 9
Sn2 Tb3 3.2419(8) 5
Sn2 Tb4 3.2423(9) 23
Sn2 Tb4 3.2423(9) 9
Sn3 Tb2 3.1111(10) 98_556
Sn3 Tb4 3.3119(10) 39
Sn3 Tb4 3.3119(10) 51
Sn3 Tb3 3.3736(11) 148
Sn3 Tb3 3.3736(11) 123
Sn3 Tb3 3.3736(11) 51
Sn3 Tb3 3.3736(11) 28
Sn4 Ni2 2.841(4) .
Sn4 Ni2 2.841(4) 98
Sn4 Tb3 3.0795(13) 98
Sn4 Tb1 3.1024(8) 108
Sn4 Tb1 3.1024(8) 103
Sn4 Tb1 3.1024(8) 5
Sn4 Tb1 3.1024(8) 9
Sn4 Tb4 3.4176(10) 13
Sn5 Ni1 2.6091(12) 84
Sn5 Ni1 2.6091(12) 79
Sn5 Ni1 2.6091(12) 9
Sn5 Ni1 2.6091(12) 5
Sn5 Ni4 2.811(2) 28
Sn5 Ni4 2.811(2) 51
Sn5 Tb3 3.0578(16) 74
Sn5 Tb2 3.2613(12) 51
Sn5 Tb2 3.2613(12) 28
Sn6 Ni1 2.738(2) 9
Sn6 Ni1 2.738(2) 5
Sn6 Ni1 2.738(2) .
Sn6 Sn2 3.2361(12) 9
Sn6 Sn2 3.2361(12) 5
Sn6 Tb3 3.2938(9) 9
Sn6 Tb3 3.2938(9) 5
Sn6 Tb1 3.3360(15) 9
Sn6 Tb1 3.3360(15) 5
Sn7 Ni2 2.550(3) 11
Sn7 Ni2 2.550(3) 4
Sn7 Ni2 2.550(3) 108
Sn7 Ni2 2.550(3) 99
Sn7 Ni2 2.550(3) 9
Sn7 Ni2 2.550(3) 106
Sn7 Ni2 2.550(3) 98
Sn7 Ni2 2.551(3) .
Sn7 Ni6 2.814(5) 4
Sn7 Ni6 2.814(5) 99
Sn7 Ni6 2.814(5) 98
Sn7 Ni6 2.814(5) .
Sn8 Tb1 3.3154(14) 6
Sn8 Tb1 3.3154(14) 5
Sn8 Tb1 3.3154(14) 104
Sn8 Tb1 3.3154(14) 103
Sn8 Tb4 3.3608(12) 115
Sn8 Tb4 3.3608(12) 99
Sn8 Tb4 3.3608(12) 17
Sn9 Ni5 2.741(3) .
Sn9 Ni3 2.840(6) .
Sn9 Sn1A 2.951(6) 58
Sn9 Sn1A 2.951(6) 30
Sn9 Sn1A 2.951(6) 74
Sn9 Sn9 3.165(3) 100_655
Sn9 Sn9 3.165(3) 99_565
Sn9 Sn9 3.165(3) 98_556
Sn9 Tb5 3.4042(17) 153_565
Sn9 Tb5 3.4042(17) 169_556
Sn9 Tb5 3.4042(17) 125_655
Ni1 Ni4 2.474(2) 74
Ni1 Sn5 2.6090(12) 9
Ni1 Sn5 2.6090(12) 5
Ni1 Ni1 2.655(3) 9
Ni1 Ni1 2.655(3) 5
Ni1 Tb3 3.2870(13) 5
Ni1 Tb3 3.2870(13) 9
Ni1 Tb2 3.4313(18) 35
Ni1 Tb2 3.4313(18) 56
Ni2 Ni2 0.913(8) 98
Ni2 Ni6 1.570(4) .
Ni2 Ni6 2.354(4) 98
Ni2 Sn7 2.550(3) 5
Ni2 Ni2 2.715(7) 9
Ni2 Ni2 2.715(7) 5
Ni2 Tb1 2.728(3) 5
Ni2 Tb1 2.728(3) 9
Ni2 Tb1 3.330(3) 108
Ni2 Tb1 3.330(3) 103
Ni3 Sn1A 2.112(5) 58
Ni3 Sn1A 2.112(5) 30
Ni3 Sn1A 2.112(5) 74
Ni3 Sn1 2.5181(11) 58
Ni3 Sn1 2.5181(11) 30
Ni3 Sn1 2.5181(11) 74
Ni3 Tb2 3.081(4) 74
Ni3 Tb2 3.081(4) 30
Ni3 Tb2 3.081(4) 58
Ni3 Tb5 3.296(2) 169_556
Ni3 Tb5 3.296(2) 153_565
Ni4 Ni1 2.474(2) 58
Ni4 Ni1 2.474(2) 30
Ni4 Ni1 2.474(2) 74
Ni4 Sn5 2.811(2) 35
Ni4 Sn5 2.811(2) 79
Ni4 Sn5 2.811(2) 51
Ni4 Tb2 2.987(4) 58
Ni4 Tb2 2.987(4) 30
Ni4 Tb2 2.987(4) 74
Ni5 Sn9 2.741(3) 97_666
Ni5 Sn9 2.741(3) 100_655
Ni5 Sn9 2.741(3) 2_665
Ni5 Sn9 2.741(3) 98_556
Ni5 Sn9 2.741(3) 3_656
Ni5 Sn9 2.741(3) 99_565
Ni5 Sn9 2.741(3) 4_566
Ni6 Ni2 1.570(4) 9
Ni6 Ni2 1.570(4) 5
Ni6 Ni2 2.354(4) 106
Ni6 Ni2 2.354(4) 102
Ni6 Ni2 2.354(4) 98
Ni6 Sn7 2.814(5) 9
Ni6 Sn7 2.814(5) 5
Ni6 Tb1 2.945(7) 9
